data_4302527
loop_
_publ_author_name
'Deguang Huang'
'Liang Deng'
'Jibin Sun'
'R. H. Holm'

_publ_section_title
;
Cleavage of Ni-(\m2-S)-Ni Bridges in Dinuclear Nickel(II) Dithiolate Pincer
Complexes and Related Reactions
;
_journal_name_full 'Inorganic Chemistry'
_journal_page_first 6159
_journal_page_last 6166
_journal_paper_doi 10.1021/ic900494u
_journal_volume 48
_journal_year 2009
_chemical_formula_moiety '4(C18 H23 N3 Ni O2 S2), C4 H8 O'
_chemical_formula_sum 'C19 H25 N3 Ni O2.25 S2'
_chemical_formula_weight 454.25
_chemical_name_common '[Ni(pdtc)-carbene](0.25THF)'
_space_group_IT_number 14
_symmetry_cell_setting monoclinic
_symmetry_space_group_name_Hall '-P 2ybc'
_symmetry_space_group_name_H-M 'P 1 21/c 1'
_atom_sites_solution_hydrogens geom
_atom_sites_solution_primary direct
_atom_sites_solution_secondary difmap
_audit_creation_method SHELXL-97
_cell_angle_alpha 90.00
_cell_angle_beta 99.7140(10)
_cell_angle_gamma 90.00
_cell_formula_units_Z 16
_cell_length_a 23.4680(4)
_cell_length_b 26.3561(4)
_cell_length_c 14.0373(2)
_cell_measurement_reflns_used 38082
_cell_measurement_temperature 193(2)
_cell_measurement_theta_max 27.52
_cell_measurement_theta_min 2.21
_cell_volume 8557.9(2)
_computing_cell_refinement 'SAINT V7.34A (Bruker AXS, 2006)'
_computing_data_collection 'SMART V5.625 (Bruker AXS, 2001a)'
_computing_data_reduction
;
SAINT V7.34A (Bruker AXS, 2006), SADABS (Bruker AXS, 2004)              
;
_computing_molecular_graphics 'SHELXTL v6.12 (Bruker AXS, 2001b)'
_computing_publication_material 'SHELXTL v6.12 (Bruker AXS, 2001b)'
_computing_structure_refinement 'SHELXTL v6.12 (Bruker AXS, 2001b)'
_computing_structure_solution 'SHELXTL v6.12 (Bruker AXS, 2001b)'
_diffrn_ambient_temperature 193(2)
_diffrn_measured_fraction_theta_full 0.999
_diffrn_measured_fraction_theta_max 0.999
_diffrn_measurement_device_type 'Bruker APEX CCD'
_diffrn_measurement_method '\w scans, 3840 0.3\% rotations'
_diffrn_radiation_monochromator graphite
_diffrn_radiation_source 'normal-focus sealed tube'
_diffrn_radiation_type MoK\a
_diffrn_radiation_wavelength 0.71073
_diffrn_reflns_av_R_equivalents 0.0469
_diffrn_reflns_av_sigmaI/netI 0.0258
_diffrn_reflns_limit_h_max 30
_diffrn_reflns_limit_h_min -30
_diffrn_reflns_limit_k_max 34
_diffrn_reflns_limit_k_min -34
_diffrn_reflns_limit_l_max 18
_diffrn_reflns_limit_l_min -18
_diffrn_reflns_number 164158
_diffrn_reflns_theta_full 27.50
_diffrn_reflns_theta_max 27.50
_diffrn_reflns_theta_min 1.76
_diffrn_standards_decay_% 0
_diffrn_standards_number 0
_exptl_absorpt_coefficient_mu 1.122
_exptl_absorpt_correction_T_max 0.8725
_exptl_absorpt_correction_T_min 0.7478
_exptl_absorpt_correction_type multi-scan
_exptl_absorpt_process_details 'SADABS (Bruker AXS, 2004)'
_exptl_crystal_colour red
_exptl_crystal_density_diffrn 1.410
_exptl_crystal_density_method 'not measured'
_exptl_crystal_description Prism
_exptl_crystal_F_000 3808
_exptl_crystal_size_max 0.28
_exptl_crystal_size_mid 0.25
_exptl_crystal_size_min 0.13
_refine_diff_density_max 1.659
_refine_diff_density_min -0.449
_refine_diff_density_rms 0.092
_refine_ls_extinction_method none
_refine_ls_goodness_of_fit_ref 1.093
_refine_ls_hydrogen_treatment constr
_refine_ls_matrix_type full
_refine_ls_number_parameters 1330
_refine_ls_number_reflns 19652
_refine_ls_number_restraints 687
_refine_ls_restrained_S_all 1.085
_refine_ls_R_factor_all 0.0694
_refine_ls_R_factor_gt 0.0547
_refine_ls_shift/su_max 0.001
_refine_ls_shift/su_mean 0.000
_refine_ls_structure_factor_coef Fsqd
_refine_ls_weighting_details 'calc w=1/[\s^2^(Fo^2^)+(0.0723P)^2^+12.9404P] where P=(Fo^2^+2Fc^2^)/3'
_refine_ls_weighting_scheme calc
_refine_ls_wR_factor_gt 0.1494
_refine_ls_wR_factor_ref 0.1600
_reflns_number_gt 15668
_reflns_number_total 19652
_reflns_threshold_expression >2sigma(I)
_cod_data_source_file ic900494u_si_001_10.cif
_cod_data_source_block compound19
_cod_depositor_comments
;
The following automatic conversions were performed:
'_symmetry_cell_setting' value 'Monoclinic' changed to 'monoclinic'
according to '/home/saulius/struct/CIF-dictionaries/cif_core.dic'
dictionary named 'cif_core.dic' version 2.4.1 from 2010-06-29.

Automatic conversion script
Id: cif_fix_enum 1527 2010-12-29 10:47:43Z saulius 
;
_cod_database_code 4302527

loop_
_symmetry_equiv_pos_as_xyz
'x, y, z'
'-x, y+1/2, -z+1/2'
'-x, -y, -z'
'x, -y-1/2, z-1/2'

loop_
_atom_site_label
_atom_site_type_symbol
_atom_site_fract_x
_atom_site_fract_y
_atom_site_fract_z
_atom_site_U_iso_or_equiv
_atom_site_adp_type
_atom_site_occupancy
_atom_site_symmetry_multiplicity
_atom_site_calc_flag
_atom_site_refinement_flags
_atom_site_disorder_assembly
_atom_site_disorder_group
Ni1 Ni 0.221015(17) 0.247442(14) 0.10338(3) 0.02994(11) Uani 1 1 d . . .
S1 S 0.30981(4) 0.24945(3) 0.17678(7) 0.0431(2) Uani 1 1 d . . .
S2 S 0.13160(4) 0.24297(3) 0.03097(6) 0.03713(18) Uani 1 1 d . . .
O1 O 0.36918(12) 0.16553(11) 0.2195(2) 0.0537(7) Uani 1 1 d . . .
O2 O 0.07757(11) 0.15559(10) 0.0055(2) 0.0533(7) Uani 1 1 d . . .
N1 N 0.22358(11) 0.17551(9) 0.10717(17) 0.0294(5) Uani 1 1 d . . .
N2 N 0.23405(12) 0.35000(11) 0.03502(19) 0.0373(6) Uani 1 1 d . . .
N3 N 0.19639(12) 0.34847(10) 0.16452(19) 0.0346(6) Uani 1 1 d . . .
C1 C 0.32359(15) 0.18447(14) 0.1841(2) 0.0400(7) Uani 1 1 d . . .
C2 C 0.27294(14) 0.15145(12) 0.1428(2) 0.0353(7) Uani 1 1 d . . .
C3 C 0.27717(18) 0.09914(14) 0.1435(3) 0.0465(8) Uani 1 1 d . . .
H3A H 0.3128 0.0830 0.1679 0.056 Uiso 1 1 calc R . .
C4 C 0.2288(2) 0.07088(13) 0.1083(3) 0.0539(10) Uani 1 1 d . . .
H4A H 0.2306 0.0349 0.1080 0.065 Uiso 1 1 calc R . .
C5 C 0.17758(18) 0.09571(13) 0.0735(3) 0.0460(8) Uani 1 1 d . . .
H5A H 0.1436 0.0769 0.0496 0.055 Uiso 1 1 calc R . .
C6 C 0.17643(14) 0.14811(11) 0.0737(2) 0.0330(6) Uani 1 1 d . . .
C7 C 0.12289(15) 0.17756(12) 0.0336(2) 0.0374(7) Uani 1 1 d . . .
C8 C 0.21739(14) 0.31864(12) 0.1003(2) 0.0339(6) Uani 1 1 d . . .
C9 C 0.25701(17) 0.32891(19) -0.0488(3) 0.0553(10) Uani 1 1 d . . .
H9A H 0.2618 0.2920 -0.0329 0.066 Uiso 1 1 calc R . .
C10 C 0.2144(2) 0.3291(3) -0.1371(3) 0.0838(18) Uani 1 1 d . . .
H10A H 0.1775 0.3161 -0.1234 0.126 Uiso 1 1 calc R . .
H10B H 0.2279 0.3075 -0.1856 0.126 Uiso 1 1 calc R . .
H10C H 0.2091 0.3639 -0.1618 0.126 Uiso 1 1 calc R . .
C11 C 0.31666(18) 0.3459(2) -0.0522(4) 0.0680(13) Uani 1 1 d . . .
H11A H 0.3300 0.3306 -0.1082 0.102 Uiso 1 1 calc R . .
H11B H 0.3422 0.3354 0.0071 0.102 Uiso 1 1 calc R . .
H11C H 0.3174 0.3829 -0.0579 0.102 Uiso 1 1 calc R . .
C12 C 0.22368(16) 0.40052(13) 0.0585(3) 0.0443(8) Uani 1 1 d . . .
C13 C 0.2373(2) 0.44533(17) 0.0014(3) 0.0641(12) Uani 1 1 d . . .
H13A H 0.2263 0.4765 0.0317 0.096 Uiso 1 1 calc R . .
H13B H 0.2158 0.4429 -0.0647 0.096 Uiso 1 1 calc R . .
H13C H 0.2789 0.4460 -0.0005 0.096 Uiso 1 1 calc R . .
C14 C 0.20018(16) 0.39944(13) 0.1400(3) 0.0427(8) Uani 1 1 d . . .
C15 C 0.1819(2) 0.44255(15) 0.1959(4) 0.0665(13) Uani 1 1 d . . .
H15A H 0.1889 0.4745 0.1642 0.100 Uiso 1 1 calc R . .
H15B H 0.2042 0.4421 0.2616 0.100 Uiso 1 1 calc R . .
H15C H 0.1407 0.4394 0.1988 0.100 Uiso 1 1 calc R . .
C16 C 0.17794(16) 0.32572(13) 0.2507(2) 0.0430(8) Uani 1 1 d . . .
H16A H 0.1765 0.2882 0.2395 0.052 Uiso 1 1 calc R . .
C17 C 0.2228(2) 0.3342(2) 0.3401(3) 0.0701(13) Uani 1 1 d . . .
H17A H 0.2607 0.3232 0.3276 0.105 Uiso 1 1 calc R . .
H17B H 0.2124 0.3146 0.3940 0.105 Uiso 1 1 calc R . .
H17C H 0.2244 0.3704 0.3566 0.105 Uiso 1 1 calc R . .
C18 C 0.1174(2) 0.34135(17) 0.2621(4) 0.0660(12) Uani 1 1 d . . .
H18A H 0.0907 0.3345 0.2019 0.099 Uiso 1 1 calc R . .
H18B H 0.1168 0.3777 0.2768 0.099 Uiso 1 1 calc R . .
H18C H 0.1053 0.3220 0.3149 0.099 Uiso 1 1 calc R . .
Ni2 Ni 0.26004(4) 0.76069(5) 0.36439(8) 0.02669(17) Uani 0.83 1 d PU A 1
S3 S 0.35164(7) 0.75530(7) 0.41960(12) 0.0363(3) Uani 0.83 1 d PU A 1
S4 S 0.16810(7) 0.76896(7) 0.31515(17) 0.0406(3) Uani 0.83 1 d PU A 1
O3 O 0.4181(2) 0.8367(2) 0.4470(3) 0.0557(11) Uani 0.83 1 d PU A 1
O4 O 0.1213(2) 0.85912(18) 0.2733(5) 0.0572(13) Uani 0.83 1 d PU A 1
N4 N 0.2672(2) 0.83261(16) 0.3622(4) 0.0321(10) Uani 0.83 1 d PU A 1
C19 C 0.3691(2) 0.81974(18) 0.4214(3) 0.0383(10) Uani 0.83 1 d PU A 1
C20 C 0.3195(2) 0.85470(18) 0.3871(3) 0.0377(10) Uani 0.83 1 d PU A 1
C21 C 0.3265(3) 0.9066(2) 0.3802(4) 0.0494(12) Uani 0.83 1 d PU A 1
H21A H 0.3638 0.9214 0.3959 0.059 Uiso 0.83 1 calc PR A 1
C22 C 0.2785(3) 0.9367(2) 0.3500(4) 0.0570(15) Uani 0.83 1 d PU A 1
H22A H 0.2822 0.9725 0.3459 0.068 Uiso 0.83 1 calc PR A 1
C23 C 0.2255(3) 0.9140(2) 0.3263(5) 0.0513(14) Uani 0.83 1 d PU A 1
H23A H 0.1919 0.9339 0.3058 0.062 Uiso 0.83 1 calc PR A 1
C24 C 0.2214(3) 0.8617(2) 0.3324(5) 0.0391(11) Uani 0.83 1 d PU A 1
C25 C 0.1645(2) 0.83484(19) 0.3024(5) 0.0411(11) Uani 0.83 1 d PU A 1
Ni2' Ni 0.2760(3) 0.7539(3) 0.3868(5) 0.0494(14) Uani 0.17 1 d PU A 2
S3' S 0.3681(5) 0.7531(4) 0.4542(8) 0.060(2) Uani 0.17 1 d PU A 2
S4' S 0.1874(6) 0.7572(5) 0.3180(11) 0.077(3) Uani 0.17 1 d PDU A 2
O3' O 0.4225(11) 0.8343(11) 0.4919(16) 0.057(5) Uani 0.17 1 d PU A 2
O4' O 0.1324(12) 0.8431(11) 0.270(2) 0.062(5) Uani 0.17 1 d PDU A 2
C19' C 0.3811(14) 0.8172(12) 0.463(2) 0.053(4) Uani 0.17 1 d PU A 2
N4' N 0.2769(13) 0.8261(8) 0.383(2) 0.045(4) Uani 0.17 1 d PGU A 2
C20' C 0.3292(10) 0.8496(8) 0.4186(16) 0.047(4) Uani 0.17 1 d PGU A 2
C21' C 0.3333(10) 0.9022(8) 0.4188(15) 0.049(4) Uani 0.17 1 d PGU A 2
H21B H 0.3690 0.9182 0.4432 0.059 Uiso 0.17 1 calc PR A 2
C22' C 0.2850(12) 0.9314(8) 0.3832(18) 0.050(5) Uani 0.17 1 d PGU A 2
H22B H 0.2878 0.9673 0.3833 0.059 Uiso 0.17 1 calc PR A 2
C23' C 0.2327(11) 0.9079(10) 0.347(2) 0.052(5) Uani 0.17 1 d PGU A 2
H23B H 0.1998 0.9279 0.3231 0.062 Uiso 0.17 1 calc PR A 2
C24' C 0.2287(11) 0.8553(11) 0.347(3) 0.047(4) Uani 0.17 1 d PGDU A 2
C25' C 0.1775(12) 0.8229(8) 0.309(3) 0.054(4) Uani 0.17 1 d PDU A 2
N5 N 0.25461(13) 0.65988(11) 0.2832(2) 0.0411(6) Uani 1 1 d . A .
N6 N 0.24932(13) 0.65763(10) 0.4355(2) 0.0386(6) Uani 1 1 d . A .
C26 C 0.25426(14) 0.68946(12) 0.3613(2) 0.0355(7) Uani 1 1 d . . .
C27 C 0.25880(19) 0.68181(16) 0.1865(3) 0.0534(10) Uani 1 1 d . . .
H27A H 0.2597 0.7194 0.1961 0.064 Uiso 1 1 calc R A .
C28 C 0.2049(3) 0.6717(2) 0.1132(4) 0.0848(17) Uani 1 1 d . A .
H28A H 0.1708 0.6815 0.1404 0.127 Uiso 1 1 calc R . .
H28B H 0.2028 0.6354 0.0972 0.127 Uiso 1 1 calc R . .
H28C H 0.2064 0.6914 0.0546 0.127 Uiso 1 1 calc R . .
C29 C 0.3142(3) 0.6692(3) 0.1547(4) 0.097(2) Uani 1 1 d . A .
H29A H 0.3464 0.6772 0.2066 0.145 Uiso 1 1 calc R . .
H29B H 0.3180 0.6891 0.0971 0.145 Uiso 1 1 calc R . .
H29C H 0.3150 0.6330 0.1394 0.145 Uiso 1 1 calc R . .
C30 C 0.24978(17) 0.60884(13) 0.3076(3) 0.0466(8) Uani 1 1 d . . .
C31 C 0.2515(2) 0.56559(15) 0.2401(4) 0.0676(13) Uani 1 1 d . A .
H31A H 0.2472 0.5337 0.2740 0.101 Uiso 1 1 calc R . .
H31B H 0.2886 0.5656 0.2168 0.101 Uiso 1 1 calc R . .
H31C H 0.2199 0.5690 0.1852 0.101 Uiso 1 1 calc R . .
C32 C 0.24651(17) 0.60739(14) 0.4030(3) 0.0487(9) Uani 1 1 d . A .
C33 C 0.2422(2) 0.56216(16) 0.4672(4) 0.0722(14) Uani 1 1 d . . .
H33A H 0.2407 0.5310 0.4287 0.108 Uiso 1 1 calc R A .
H33B H 0.2071 0.5649 0.4959 0.108 Uiso 1 1 calc R . .
H33C H 0.2761 0.5612 0.5186 0.108 Uiso 1 1 calc R . .
C34 C 0.24327(16) 0.67775(15) 0.5316(2) 0.0439(8) Uani 1 1 d . . .
H34A H 0.2498 0.7152 0.5287 0.053 Uiso 1 1 calc R A .
C35 C 0.28874(19) 0.6581(2) 0.6114(3) 0.0650(12) Uani 1 1 d . A .
H35A H 0.3271 0.6636 0.5944 0.098 Uiso 1 1 calc R . .
H35B H 0.2827 0.6217 0.6202 0.098 Uiso 1 1 calc R . .
H35C H 0.2860 0.6761 0.6715 0.098 Uiso 1 1 calc R . .
C36 C 0.18223(19) 0.6712(2) 0.5508(3) 0.0751(15) Uani 1 1 d . A .
H36A H 0.1550 0.6852 0.4966 0.113 Uiso 1 1 calc R . .
H36B H 0.1780 0.6891 0.6103 0.113 Uiso 1 1 calc R . .
H36C H 0.1742 0.6350 0.5579 0.113 Uiso 1 1 calc R . .
Ni3 Ni -0.00144(11) 0.43377(10) -0.22570(13) 0.0203(4) Uani 0.55 1 d PU B 1
S5 S 0.0912(2) 0.4250(2) -0.1711(5) 0.0325(9) Uani 0.55 1 d PU B 1
S6 S -0.09271(18) 0.44938(16) -0.2761(2) 0.0336(6) Uani 0.55 1 d PU B 1
O5 O 0.1686(5) 0.4784(4) -0.2403(6) 0.0425(14) Uani 0.55 1 d PU B 1
O6 O -0.1267(4) 0.5270(3) -0.3905(6) 0.0551(19) Uani 0.55 1 d PU B 1
N7 N 0.0173(4) 0.4898(3) -0.3015(5) 0.0252(10) Uani 0.55 1 d PU B 1
C38 C 0.0716(4) 0.5005(3) -0.3044(5) 0.0279(11) Uani 0.55 1 d PU B 1
C37 C 0.1177(6) 0.4704(5) -0.2380(9) 0.0275(13) Uani 0.55 1 d PU B 1
C40 C 0.0476(5) 0.5638(3) -0.4241(7) 0.054(2) Uani 0.55 1 d PU B 1
H40A H 0.0577 0.5884 -0.4680 0.065 Uiso 0.55 1 calc PR B 1
C39 C 0.0891(4) 0.5370(3) -0.3644(7) 0.0420(16) Uani 0.55 1 d PU B 1
H39A H 0.1290 0.5434 -0.3641 0.050 Uiso 0.55 1 calc PR B 1
C41 C -0.0096(5) 0.5539(4) -0.4182(8) 0.056(2) Uani 0.55 1 d PU B 1
H41A H -0.0394 0.5726 -0.4571 0.067 Uiso 0.55 1 calc PR B 1
C42 C -0.0240(4) 0.5164(4) -0.3554(7) 0.0361(13) Uani 0.55 1 d PU B 1
C43 C -0.0848(5) 0.5016(5) -0.3485(9) 0.0407(16) Uani 0.55 1 d PU B 1
Ni3' Ni -0.00390(19) 0.43290(16) -0.2348(3) 0.0517(10) Uani 0.45 1 d PU B 2
S5' S 0.0847(4) 0.4250(4) -0.1746(8) 0.0555(16) Uani 0.45 1 d PU B 2
S6' S -0.0938(3) 0.4471(3) -0.2821(5) 0.082(2) Uani 0.45 1 d PDU B 2
O5' O 0.1656(7) 0.4853(5) -0.2223(10) 0.0620(18) Uani 0.45 1 d PU B 2
O6' O -0.1277(6) 0.5173(5) -0.4117(10) 0.0642(18) Uani 0.45 1 d PDU B 2
C37' C 0.1141(12) 0.4740(10) -0.2390(19) 0.0616(17) Uani 0.45 1 d PU B 2
N7' N 0.0151(7) 0.4885(5) -0.3065(11) 0.0621(17) Uani 0.45 1 d PGU B 2
C38' C 0.0720(6) 0.5036(5) -0.3047(10) 0.0618(17) Uani 0.45 1 d PGU B 2
C39' C 0.0839(4) 0.5470(5) -0.3542(11) 0.0622(17) Uani 0.45 1 d PGU B 2
H39B H 0.1228 0.5574 -0.3529 0.075 Uiso 0.45 1 calc PR B 2
C40' C 0.0389(5) 0.5753(4) -0.4053(10) 0.0628(17) Uani 0.45 1 d PGU B 2
H40B H 0.0470 0.6049 -0.4391 0.075 Uiso 0.45 1 calc PR B 2
C41' C -0.0180(4) 0.5601(5) -0.4071(11) 0.0629(17) Uani 0.45 1 d PGU B 2
H41B H -0.0488 0.5795 -0.4421 0.076 Uiso 0.45 1 calc PR B 2
C42' C -0.0299(5) 0.5167(6) -0.3577(12) 0.0628(17) Uani 0.45 1 d PGDU B 2
C43' C -0.0885(7) 0.4985(8) -0.3563(17) 0.0634(17) Uani 0.45 1 d PDU B 2
N8 N -0.02867(13) 0.37791(10) -0.0639(2) 0.0407(6) Uani 1 1 d . B .
N9 N -0.02205(11) 0.32738(9) -0.18132(18) 0.0302(5) Uani 1 1 d . B .
C44 C -0.01918(14) 0.37675(12) -0.1561(2) 0.0339(6) Uani 1 1 d . . .
C45 C -0.0295(2) 0.42597(14) -0.0101(3) 0.0565(11) Uani 1 1 d . . .
H45A H -0.0193 0.4531 -0.0541 0.068 Uiso 1 1 calc R B .
C46 C -0.0883(3) 0.43950(19) 0.0104(4) 0.0822(16) Uani 1 1 d . B .
H46A H -0.1164 0.4383 -0.0497 0.123 Uiso 1 1 calc R . .
H46B H -0.0873 0.4738 0.0378 0.123 Uiso 1 1 calc R . .
H46C H -0.0996 0.4152 0.0567 0.123 Uiso 1 1 calc R . .
C47 C 0.0178(3) 0.42710(19) 0.0787(4) 0.0858(18) Uani 1 1 d . B .
H47A H 0.0549 0.4183 0.0600 0.129 Uiso 1 1 calc R . .
H47B H 0.0087 0.4025 0.1264 0.129 Uiso 1 1 calc R . .
H47C H 0.0202 0.4612 0.1070 0.129 Uiso 1 1 calc R . .
C48 C -0.03689(17) 0.32893(13) -0.0307(3) 0.0436(8) Uani 1 1 d . . .
C49 C -0.0472(3) 0.31543(18) 0.0683(3) 0.0747(15) Uani 1 1 d . B .
H49A H -0.0516 0.2786 0.0729 0.112 Uiso 1 1 calc R . .
H49B H -0.0824 0.3322 0.0808 0.112 Uiso 1 1 calc R . .
H49C H -0.0142 0.3266 0.1161 0.112 Uiso 1 1 calc R . .
C50 C -0.03307(15) 0.29736(12) -0.1042(2) 0.0375(7) Uani 1 1 d . B .
C51 C -0.03816(18) 0.24117(13) -0.1085(3) 0.0476(9) Uani 1 1 d . . .
H51A H -0.0458 0.2284 -0.0463 0.071 Uiso 1 1 calc R B .
H51B H -0.0020 0.2265 -0.1221 0.071 Uiso 1 1 calc R . .
H51C H -0.0700 0.2315 -0.1598 0.071 Uiso 1 1 calc R . .
C52 C -0.00741(17) 0.30458(13) -0.2701(2) 0.0442(8) Uani 1 1 d . . .
H52A H -0.0292 0.2719 -0.2800 0.053 Uiso 1 1 calc R B .
C53 C 0.0554(2) 0.29098(16) -0.2559(3) 0.0619(11) Uani 1 1 d . B .
H53A H 0.0653 0.2702 -0.1975 0.093 Uiso 1 1 calc R . .
H53B H 0.0787 0.3220 -0.2489 0.093 Uiso 1 1 calc R . .
H53C H 0.0634 0.2718 -0.3120 0.093 Uiso 1 1 calc R . .
C54 C -0.0277(2) 0.33615(17) -0.3576(3) 0.0650(12) Uani 1 1 d . B .
H54A H -0.0690 0.3433 -0.3619 0.098 Uiso 1 1 calc R . .
H54B H -0.0213 0.3177 -0.4154 0.098 Uiso 1 1 calc R . .
H54C H -0.0061 0.3681 -0.3528 0.098 Uiso 1 1 calc R . .
Ni4 Ni 0.48669(6) 0.43401(6) 0.23287(9) 0.0303(2) Uani 0.80 1 d PU C 1
S7 S 0.57103(12) 0.43230(15) 0.3234(3) 0.0384(5) Uani 0.80 1 d PU C 1
S8 S 0.40497(8) 0.43651(7) 0.13613(10) 0.0531(4) Uani 0.80 1 d PU C 1
O7 O 0.6530(4) 0.4975(5) 0.3002(9) 0.060(2) Uani 0.80 1 d PU C 1
O8 O 0.3811(2) 0.50734(17) 0.0047(3) 0.0828(14) Uani 0.80 1 d PU C 1
C55 C 0.6035(4) 0.4836(3) 0.2765(6) 0.0429(11) Uani 0.80 1 d PU C 1
N10 N 0.51130(19) 0.49163(15) 0.1699(3) 0.0422(11) Uani 0.80 1 d PGU C 1
C56 C 0.5655(2) 0.5127(2) 0.2017(4) 0.0484(11) Uani 0.80 1 d PGU C 1
C57 C 0.5808(2) 0.5581(3) 0.1623(5) 0.0699(17) Uani 0.80 1 d PGU C 1
H57A H 0.6178 0.5725 0.1841 0.084 Uiso 0.80 1 calc PR C 1
C58 C 0.5419(2) 0.58236(19) 0.0911(5) 0.080(2) Uani 0.80 1 d PGU C 1
H58A H 0.5524 0.6134 0.0642 0.096 Uiso 0.80 1 calc PR C 1
C59 C 0.48779(19) 0.56127(16) 0.0593(3) 0.0682(16) Uani 0.80 1 d PGU C 1
H59A H 0.4612 0.5779 0.0106 0.082 Uiso 0.80 1 calc PR C 1
C60 C 0.47246(15) 0.51591(15) 0.0987(3) 0.0545(12) Uani 0.80 1 d PGU C 1
C61 C 0.4163(3) 0.4898(2) 0.0704(4) 0.0601(13) Uani 0.80 1 d PU C 1
Ni4' Ni 0.4889(4) 0.4383(3) 0.2574(5) 0.0541(16) Uani 0.20 1 d PU C 2
S7' S 0.5788(8) 0.4322(8) 0.3237(18) 0.069(3) Uani 0.20 1 d PDU C 2
S8' S 0.4003(4) 0.4453(3) 0.1858(11) 0.104(4) Uani 0.20 1 d PU C 2
O7' O 0.6503(16) 0.501(2) 0.308(4) 0.071(2) Uani 0.20 1 d PDU C 2
O8' O 0.3636(8) 0.5260(6) 0.0697(16) 0.073(2) Uani 0.20 1 d PU C 2
C55' C 0.6018(16) 0.4873(17) 0.275(4) 0.071(2) Uani 0.20 1 d PDU C 2
N10' N 0.5032(11) 0.4970(8) 0.1884(18) 0.071(2) Uani 0.20 1 d PGU C 2
C56' C 0.5600(10) 0.5141(11) 0.202(2) 0.071(2) Uani 0.20 1 d PGDU C 2
C57' C 0.5733(8) 0.5595(11) 0.160(3) 0.071(2) Uani 0.20 1 d PGU C 2
H57B H 0.6122 0.5712 0.1696 0.086 Uiso 0.20 1 calc PR C 2
C58' C 0.5298(10) 0.5877(8) 0.105(2) 0.072(2) Uani 0.20 1 d PGU C 2
H58B H 0.5389 0.6187 0.0763 0.086 Uiso 0.20 1 calc PR C 2
C59' C 0.4730(9) 0.5706(7) 0.0912(16) 0.072(2) Uani 0.20 1 d PGU C 2
H59B H 0.4433 0.5899 0.0534 0.086 Uiso 0.20 1 calc PR C 2
C60' C 0.4597(8) 0.5252(7) 0.1330(17) 0.072(2) Uani 0.20 1 d PGU C 2
C61' C 0.4026(13) 0.5022(9) 0.120(2) 0.072(2) Uani 0.20 1 d PU C 2
N11 N 0.42446(13) 0.38742(11) 0.3711(2) 0.0405(6) Uani 1 1 d . C .
N12 N 0.47128(11) 0.33152(9) 0.30322(18) 0.0308(5) Uani 1 1 d . C .
C62 C 0.46008(14) 0.38169(12) 0.3057(2) 0.0349(7) Uani 1 1 d . . .
C63 C 0.40350(19) 0.43830(16) 0.3948(3) 0.0579(10) Uani 1 1 d . . .
H63A H 0.4196 0.4633 0.3528 0.069 Uiso 1 1 calc R C .
C64 C 0.3382(2) 0.4416(2) 0.3696(5) 0.096(2) Uani 1 1 d . C .
H64A H 0.3258 0.4320 0.3019 0.144 Uiso 1 1 calc R . .
H64B H 0.3258 0.4765 0.3795 0.144 Uiso 1 1 calc R . .
H64C H 0.3207 0.4186 0.4113 0.144 Uiso 1 1 calc R . .
C65 C 0.4257(3) 0.4532(2) 0.4979(4) 0.0877(17) Uani 1 1 d . C .
H65A H 0.4680 0.4507 0.5106 0.131 Uiso 1 1 calc R . .
H65B H 0.4095 0.4304 0.5416 0.131 Uiso 1 1 calc R . .
H65C H 0.4142 0.4882 0.5087 0.131 Uiso 1 1 calc R . .
C66 C 0.41357(16) 0.34024(14) 0.4098(3) 0.0431(8) Uani 1 1 d . . .
C67 C 0.37803(19) 0.3323(2) 0.4875(3) 0.0637(12) Uani 1 1 d . C .
H67A H 0.3768 0.2960 0.5025 0.096 Uiso 1 1 calc R . .
H67B H 0.3387 0.3447 0.4653 0.096 Uiso 1 1 calc R . .
H67C H 0.3953 0.3509 0.5457 0.096 Uiso 1 1 calc R . .
C68 C 0.44318(15) 0.30508(12) 0.3673(2) 0.0373(7) Uani 1 1 d . C .
C69 C 0.44659(18) 0.24902(13) 0.3838(3) 0.0475(9) Uani 1 1 d . . .
H69A H 0.4227 0.2397 0.4321 0.071 Uiso 1 1 calc R C .
H69B H 0.4868 0.2393 0.4072 0.071 Uiso 1 1 calc R . .
H69C H 0.4324 0.2313 0.3231 0.071 Uiso 1 1 calc R . .
C70 C 0.50725(15) 0.31068(13) 0.2354(2) 0.0395(7) Uani 1 1 d . . .
H70A H 0.5228 0.3406 0.2043 0.047 Uiso 1 1 calc R C .
C71 C 0.55920(18) 0.28269(18) 0.2892(3) 0.0602(11) Uani 1 1 d . C .
H71A H 0.5798 0.3046 0.3402 0.090 Uiso 1 1 calc R . .
H71B H 0.5852 0.2736 0.2441 0.090 Uiso 1 1 calc R . .
H71C H 0.5463 0.2518 0.3182 0.090 Uiso 1 1 calc R . .
C72 C 0.4729(2) 0.28076(19) 0.1556(3) 0.0622(11) Uani 1 1 d . C .
H72A H 0.4405 0.3013 0.1234 0.093 Uiso 1 1 calc R . .
H72B H 0.4581 0.2500 0.1821 0.093 Uiso 1 1 calc R . .
H72C H 0.4977 0.2713 0.1087 0.093 Uiso 1 1 calc R . .
O9 O 0.3894(5) 0.5809(4) 0.3350(8) 0.099(3) Uani 0.51 1 d PDU D 1
C73 C 0.3954(6) 0.6154(6) 0.4154(14) 0.071(3) Uani 0.51 1 d PDU D 1
H73A H 0.3909 0.5964 0.4746 0.085 Uiso 0.51 1 calc PR D 1
H73B H 0.3643 0.6412 0.4035 0.085 Uiso 0.51 1 calc PR D 1
C74 C 0.4534(5) 0.6416(4) 0.4309(9) 0.073(3) Uani 0.51 1 d PDU D 1
H74A H 0.4810 0.6251 0.4828 0.087 Uiso 0.51 1 calc PR D 1
H74B H 0.4498 0.6780 0.4465 0.087 Uiso 0.51 1 calc PR D 1
C75 C 0.4712(7) 0.6345(6) 0.3327(10) 0.089(3) Uani 0.51 1 d PDU D 1
H75A H 0.4548 0.6614 0.2869 0.106 Uiso 0.51 1 calc PR D 1
H75B H 0.5137 0.6340 0.3378 0.106 Uiso 0.51 1 calc PR D 1
C76 C 0.4456(7) 0.5842(7) 0.3035(15) 0.096(3) Uani 0.51 1 d PDU D 1
H76A H 0.4407 0.5803 0.2324 0.115 Uiso 0.51 1 calc PR D 1
H76B H 0.4713 0.5568 0.3338 0.115 Uiso 0.51 1 calc PR D 1
O9' O 0.4077(6) 0.5727(5) 0.3779(9) 0.115(3) Uani 0.49 1 d PDU E 2
C73' C 0.4076(10) 0.6223(7) 0.4155(19) 0.097(4) Uani 0.49 1 d PDU E 2
H73C H 0.4144 0.6213 0.4870 0.117 Uiso 0.49 1 calc PR E 2
H73D H 0.3699 0.6388 0.3929 0.117 Uiso 0.49 1 calc PR E 2
C74' C 0.4561(7) 0.6517(5) 0.3797(12) 0.091(3) Uani 0.49 1 d PDU E 2
H74C H 0.4910 0.6531 0.4301 0.110 Uiso 0.49 1 calc PR E 2
H74D H 0.4437 0.6867 0.3611 0.110 Uiso 0.49 1 calc PR E 2
C75' C 0.4678(8) 0.6215(6) 0.2917(13) 0.101(3) Uani 0.49 1 d PDU E 2
H75C H 0.4555 0.6410 0.2314 0.121 Uiso 0.49 1 calc PR E 2
H75D H 0.5094 0.6135 0.2975 0.121 Uiso 0.49 1 calc PR E 2
C76' C 0.4329(10) 0.5741(8) 0.2919(16) 0.110(4) Uani 0.49 1 d PDU E 2
H76C H 0.4021 0.5733 0.2343 0.132 Uiso 0.49 1 calc PR E 2
H76D H 0.4580 0.5440 0.2897 0.132 Uiso 0.49 1 calc PR E 2

loop_
_atom_site_aniso_label
_atom_site_aniso_U_11
_atom_site_aniso_U_22
_atom_site_aniso_U_33
_atom_site_aniso_U_23
_atom_site_aniso_U_13
_atom_site_aniso_U_12
Ni1 0.0355(2) 0.02612(19) 0.0300(2) -0.00754(14) 0.01063(16) -0.00394(15)
S1 0.0379(5) 0.0425(5) 0.0477(5) -0.0081(4) 0.0042(4) -0.0060(3)
S2 0.0373(4) 0.0320(4) 0.0419(4) -0.0005(3) 0.0061(3) -0.0004(3)
O1 0.0443(15) 0.0654(18) 0.0485(15) -0.0019(13) -0.0002(12) 0.0094(13)
O2 0.0418(14) 0.0477(15) 0.0673(18) -0.0105(13) 0.0000(13) -0.0115(12)
N1 0.0376(14) 0.0292(12) 0.0231(11) -0.0066(9) 0.0100(10) -0.0016(10)
N2 0.0406(15) 0.0413(15) 0.0320(13) -0.0038(11) 0.0117(11) -0.0108(12)
N3 0.0439(15) 0.0287(13) 0.0326(13) -0.0034(10) 0.0103(11) -0.0034(11)
C1 0.0422(19) 0.0474(19) 0.0319(16) -0.0034(14) 0.0107(14) 0.0026(15)
C2 0.0432(18) 0.0395(17) 0.0248(14) -0.0049(12) 0.0104(13) 0.0040(14)
C3 0.058(2) 0.0395(18) 0.0414(19) -0.0015(15) 0.0078(16) 0.0115(16)
C4 0.084(3) 0.0274(17) 0.051(2) -0.0026(15) 0.012(2) 0.0063(17)
C5 0.060(2) 0.0318(17) 0.0455(19) -0.0052(14) 0.0064(17) -0.0082(15)
C6 0.0433(18) 0.0292(15) 0.0277(14) -0.0056(11) 0.0092(13) -0.0059(13)
C7 0.0409(18) 0.0347(16) 0.0370(16) -0.0073(13) 0.0074(14) -0.0068(13)
C8 0.0404(17) 0.0324(15) 0.0309(15) -0.0050(12) 0.0115(13) -0.0035(13)
C9 0.045(2) 0.088(3) 0.0363(18) -0.0109(19) 0.0164(16) -0.011(2)
C10 0.053(3) 0.149(6) 0.050(3) -0.019(3) 0.011(2) -0.002(3)
C11 0.044(2) 0.098(4) 0.065(3) -0.010(3) 0.018(2) -0.008(2)
C12 0.047(2) 0.0387(18) 0.0464(19) 0.0072(15) 0.0046(16) -0.0127(15)
C13 0.066(3) 0.053(2) 0.071(3) 0.024(2) 0.005(2) -0.018(2)
C14 0.0450(19) 0.0301(16) 0.052(2) -0.0035(14) 0.0055(16) -0.0053(14)
C15 0.075(3) 0.0325(19) 0.093(4) -0.017(2) 0.018(3) -0.0031(19)
C16 0.058(2) 0.0390(18) 0.0361(17) -0.0050(14) 0.0183(16) -0.0071(15)
C17 0.087(3) 0.087(3) 0.036(2) -0.006(2) 0.009(2) -0.021(3)
C18 0.071(3) 0.059(3) 0.078(3) -0.010(2) 0.040(3) -0.008(2)
Ni2 0.0323(4) 0.0231(3) 0.0251(4) 0.0002(3) 0.0062(3) 0.0004(3)
S3 0.0317(7) 0.0297(5) 0.0475(9) -0.0038(6) 0.0067(5) 0.0005(5)
S4 0.0348(7) 0.0385(7) 0.0469(7) 0.0046(5) 0.0020(6) 0.0026(5)
O3 0.046(2) 0.050(2) 0.072(3) -0.014(2) 0.014(2) -0.0114(16)
O4 0.054(2) 0.055(3) 0.064(3) 0.014(2) 0.0136(19) 0.0236(18)
N4 0.047(3) 0.0269(16) 0.026(2) -0.0014(13) 0.0149(16) 0.0001(16)
C19 0.043(2) 0.0342(19) 0.039(2) -0.0087(19) 0.0128(19) -0.0064(18)
C20 0.051(3) 0.0291(18) 0.036(2) -0.0060(17) 0.0159(19) -0.0032(17)
C21 0.068(3) 0.033(2) 0.049(3) -0.008(2) 0.013(3) -0.011(2)
C22 0.088(4) 0.025(2) 0.058(4) -0.002(2) 0.013(3) 0.001(2)
C23 0.073(3) 0.036(2) 0.047(3) 0.002(2) 0.017(2) 0.012(2)
C24 0.056(3) 0.033(2) 0.031(2) 0.0025(17) 0.0184(19) 0.0083(18)
C25 0.048(3) 0.040(2) 0.037(2) 0.008(2) 0.014(2) 0.0148(19)
Ni2' 0.074(4) 0.035(2) 0.040(3) -0.012(2) 0.013(2) -0.005(2)
S3' 0.064(6) 0.048(4) 0.070(7) -0.005(5) 0.017(4) 0.013(4)
S4' 0.088(7) 0.069(6) 0.067(6) -0.006(5) -0.002(7) -0.026(5)
O3' 0.046(8) 0.063(8) 0.060(11) -0.015(10) 0.002(9) 0.000(6)
O4' 0.055(10) 0.078(10) 0.052(10) -0.005(11) 0.009(9) -0.009(8)
C19' 0.050(7) 0.050(6) 0.058(10) -0.019(9) 0.002(8) 0.007(6)
N4' 0.049(7) 0.041(6) 0.044(10) -0.015(8) 0.008(7) 0.001(5)
C20' 0.051(7) 0.039(5) 0.049(9) -0.012(7) 0.004(7) -0.001(5)
C21' 0.060(8) 0.040(6) 0.046(10) -0.010(8) 0.004(8) 0.000(6)
C22' 0.065(9) 0.039(7) 0.043(11) -0.005(8) 0.006(9) 0.003(6)
C23' 0.062(9) 0.050(7) 0.043(11) -0.005(8) 0.007(8) 0.008(7)
C24' 0.052(7) 0.049(6) 0.040(10) -0.011(8) 0.011(7) -0.001(6)
C25' 0.052(8) 0.069(8) 0.042(9) -0.008(9) 0.009(8) -0.006(6)
N5 0.0495(17) 0.0347(14) 0.0385(15) -0.0023(11) 0.0059(13) -0.0060(12)
N6 0.0452(16) 0.0350(14) 0.0383(15) -0.0002(11) 0.0149(12) -0.0084(12)
C26 0.0417(18) 0.0330(15) 0.0329(15) -0.0028(12) 0.0095(13) -0.0046(13)
C27 0.076(3) 0.051(2) 0.0326(18) -0.0023(16) 0.0064(18) -0.0041(19)
C28 0.108(4) 0.077(3) 0.059(3) 0.007(3) -0.019(3) -0.009(3)
C29 0.131(5) 0.111(5) 0.059(3) 0.017(3) 0.047(3) 0.011(4)
C30 0.049(2) 0.0336(17) 0.054(2) -0.0038(15) 0.0001(17) -0.0073(15)
C31 0.089(3) 0.038(2) 0.070(3) -0.0153(19) -0.004(2) -0.007(2)
C32 0.052(2) 0.0349(18) 0.059(2) 0.0087(16) 0.0088(18) -0.0102(15)
C33 0.087(3) 0.042(2) 0.089(4) 0.018(2) 0.017(3) -0.016(2)
C34 0.045(2) 0.054(2) 0.0349(17) 0.0037(15) 0.0130(15) -0.0008(16)
C35 0.053(3) 0.093(4) 0.047(2) 0.005(2) 0.0015(19) 0.001(2)
C36 0.048(2) 0.124(5) 0.057(3) 0.007(3) 0.021(2) 0.005(3)
Ni3 0.0274(7) 0.0220(8) 0.0120(4) 0.0039(4) 0.0046(4) 0.0027(5)
S5 0.0276(13) 0.0291(17) 0.0387(19) 0.0107(12) -0.0008(11) 0.0007(11)
S6 0.0318(10) 0.0387(15) 0.0318(10) 0.0074(8) 0.0094(8) 0.0105(10)
O5 0.037(2) 0.045(3) 0.046(3) -0.009(2) 0.008(2) -0.009(2)
O6 0.059(3) 0.052(4) 0.049(4) 0.008(3) -0.007(3) 0.029(3)
N7 0.037(2) 0.018(2) 0.020(2) 0.0002(16) 0.0041(18) 0.0021(18)
C38 0.040(3) 0.020(2) 0.023(2) -0.0028(18) 0.005(2) -0.007(2)
C37 0.032(3) 0.026(3) 0.023(2) -0.006(2) 0.002(2) -0.006(2)
C40 0.071(5) 0.038(4) 0.055(4) 0.022(3) 0.011(3) -0.001(3)
C39 0.053(4) 0.032(3) 0.041(3) 0.007(3) 0.007(3) -0.007(3)
C41 0.065(4) 0.041(4) 0.056(4) 0.027(3) -0.006(3) 0.007(3)
C42 0.047(3) 0.030(3) 0.029(3) 0.007(2) -0.002(2) 0.007(2)
C43 0.050(3) 0.035(3) 0.035(3) 0.003(3) 0.002(3) 0.015(3)
Ni3' 0.0496(14) 0.0257(13) 0.081(2) 0.0065(12) 0.0135(13) -0.0041(10)
S5' 0.0567(18) 0.049(3) 0.056(3) 0.014(2) -0.006(2) -0.0200(19)
S6' 0.0522(15) 0.060(3) 0.130(5) 0.046(3) 0.009(3) -0.005(2)
O5' 0.0531(18) 0.048(3) 0.081(4) 0.022(3) -0.001(3) -0.014(2)
O6' 0.054(2) 0.051(3) 0.083(4) 0.020(2) -0.003(2) -0.012(2)
C37' 0.0528(17) 0.047(3) 0.080(4) 0.022(2) -0.001(2) -0.015(2)
N7' 0.0535(18) 0.048(3) 0.081(4) 0.022(2) -0.001(2) -0.014(2)
C38' 0.0534(18) 0.047(3) 0.081(4) 0.023(2) -0.001(2) -0.014(2)
C39' 0.0541(19) 0.047(3) 0.081(4) 0.023(2) -0.001(2) -0.014(2)
C40' 0.055(2) 0.048(3) 0.081(4) 0.022(2) -0.002(2) -0.013(2)
C41' 0.055(2) 0.048(3) 0.081(4) 0.022(2) -0.002(2) -0.013(2)
C42' 0.0540(19) 0.048(3) 0.081(4) 0.022(2) -0.002(2) -0.0134(19)
C43' 0.0539(19) 0.049(3) 0.082(4) 0.021(2) -0.002(2) -0.013(2)
N8 0.0584(18) 0.0314(14) 0.0355(14) 0.0021(11) 0.0176(13) -0.0012(12)
N9 0.0357(14) 0.0260(12) 0.0285(12) 0.0005(9) 0.0046(10) -0.0001(10)
C44 0.0375(17) 0.0299(15) 0.0355(16) 0.0013(12) 0.0098(13) -0.0002(12)
C45 0.096(3) 0.0345(18) 0.043(2) -0.0051(15) 0.025(2) -0.0033(19)
C46 0.113(5) 0.058(3) 0.087(4) -0.011(3) 0.049(3) 0.017(3)
C47 0.144(5) 0.057(3) 0.051(3) -0.013(2) -0.001(3) -0.014(3)
C48 0.057(2) 0.0362(17) 0.0402(18) 0.0066(14) 0.0172(16) -0.0027(15)
C49 0.123(4) 0.058(3) 0.052(2) 0.012(2) 0.039(3) -0.012(3)
C50 0.0441(18) 0.0322(16) 0.0365(16) 0.0037(13) 0.0079(14) -0.0050(13)
C51 0.061(2) 0.0319(17) 0.048(2) 0.0054(15) 0.0047(17) -0.0098(16)
C52 0.063(2) 0.0362(17) 0.0353(17) -0.0065(14) 0.0132(16) 0.0007(16)
C53 0.070(3) 0.050(2) 0.072(3) -0.006(2) 0.032(2) 0.013(2)
C54 0.096(4) 0.063(3) 0.0344(19) -0.0070(18) 0.006(2) -0.003(2)
Ni4 0.0363(3) 0.0256(5) 0.0280(5) 0.0015(4) 0.0025(4) -0.0082(3)
S7 0.0396(8) 0.0353(11) 0.0382(12) 0.0032(7) 0.0003(7) -0.0094(7)
S8 0.0517(8) 0.0493(8) 0.0498(7) 0.0191(6) -0.0157(7) -0.0198(6)
O7 0.049(2) 0.059(4) 0.068(3) -0.001(3) -0.005(3) -0.023(2)
O8 0.082(3) 0.069(3) 0.083(3) 0.037(2) -0.029(2) -0.016(2)
C55 0.052(2) 0.041(3) 0.036(2) -0.0077(18) 0.0082(18) -0.019(2)
N10 0.046(2) 0.036(2) 0.043(2) 0.0103(17) 0.0030(17) -0.0123(16)
C56 0.056(3) 0.044(2) 0.044(2) 0.0026(18) 0.007(2) -0.021(2)
C57 0.073(4) 0.065(3) 0.067(3) 0.020(3) 0.000(3) -0.036(3)
C58 0.088(4) 0.068(4) 0.080(4) 0.038(3) 0.003(3) -0.032(3)
C59 0.074(4) 0.060(3) 0.067(3) 0.028(3) -0.001(3) -0.016(3)
C60 0.061(3) 0.045(2) 0.054(3) 0.018(2) 0.001(2) -0.011(2)
C61 0.063(3) 0.051(3) 0.059(3) 0.021(2) -0.012(2) -0.012(2)
Ni4' 0.085(3) 0.0316(15) 0.054(4) -0.0193(19) 0.036(2) -0.0207(15)
S7' 0.089(4) 0.052(6) 0.071(8) 0.000(4) 0.026(5) -0.030(5)
S8' 0.067(3) 0.047(4) 0.206(11) 0.040(5) 0.049(4) -0.002(3)
O7' 0.079(3) 0.036(4) 0.106(6) 0.002(3) 0.037(4) -0.015(3)
O8' 0.079(3) 0.038(4) 0.108(6) 0.002(3) 0.037(4) -0.015(3)
C55' 0.079(3) 0.036(4) 0.106(6) 0.002(3) 0.037(4) -0.015(3)
N10' 0.079(3) 0.036(4) 0.107(6) 0.002(3) 0.037(4) -0.016(3)
C56' 0.079(3) 0.036(4) 0.106(6) 0.002(3) 0.037(4) -0.015(3)
C57' 0.079(3) 0.036(4) 0.107(6) 0.002(3) 0.037(4) -0.015(3)
C58' 0.079(3) 0.036(4) 0.107(6) 0.002(3) 0.037(4) -0.015(3)
C59' 0.079(3) 0.037(4) 0.107(6) 0.002(3) 0.037(4) -0.015(3)
C60' 0.079(3) 0.037(4) 0.107(6) 0.002(3) 0.037(4) -0.015(3)
C61' 0.079(3) 0.038(4) 0.108(6) 0.001(3) 0.037(4) -0.015(3)
N11 0.0427(16) 0.0388(15) 0.0419(15) -0.0060(12) 0.0127(12) -0.0023(12)
N12 0.0378(14) 0.0279(12) 0.0279(12) -0.0022(10) 0.0090(10) -0.0040(10)
C62 0.0383(17) 0.0328(15) 0.0354(16) -0.0025(12) 0.0113(13) -0.0053(13)
C63 0.058(2) 0.049(2) 0.068(3) -0.0141(19) 0.016(2) 0.0079(18)
C64 0.064(3) 0.089(4) 0.138(6) 0.000(4) 0.026(3) 0.026(3)
C65 0.109(4) 0.075(3) 0.077(3) -0.036(3) 0.013(3) 0.014(3)
C66 0.0430(19) 0.051(2) 0.0376(17) -0.0011(15) 0.0134(15) -0.0114(15)
C67 0.058(3) 0.091(3) 0.048(2) 0.000(2) 0.026(2) -0.012(2)
C68 0.0447(19) 0.0358(16) 0.0320(15) 0.0005(13) 0.0082(13) -0.0122(14)
C69 0.062(2) 0.0379(18) 0.0411(19) 0.0067(14) 0.0055(17) -0.0158(16)
C70 0.049(2) 0.0403(17) 0.0316(16) -0.0078(13) 0.0151(14) -0.0018(15)
C71 0.045(2) 0.071(3) 0.065(3) -0.011(2) 0.0121(19) 0.011(2)
C72 0.064(3) 0.080(3) 0.043(2) -0.024(2) 0.0098(19) -0.005(2)
O9 0.103(5) 0.083(5) 0.110(6) -0.033(5) 0.012(5) -0.008(4)
C73 0.068(5) 0.055(5) 0.081(5) -0.012(5) -0.013(4) 0.001(4)
C74 0.055(5) 0.061(5) 0.095(6) -0.018(5) -0.010(5) 0.006(4)
C75 0.084(6) 0.079(6) 0.100(7) -0.008(6) 0.006(5) -0.005(5)
C76 0.108(7) 0.082(7) 0.098(6) -0.036(5) 0.019(6) -0.002(6)
O9' 0.139(8) 0.080(5) 0.129(7) 0.001(6) 0.029(6) -0.007(5)
C73' 0.122(9) 0.070(6) 0.104(7) 0.008(6) 0.034(7) -0.004(6)
C74' 0.106(7) 0.069(6) 0.106(7) -0.009(6) 0.038(7) 0.002(5)
C75' 0.114(8) 0.078(7) 0.118(8) -0.024(6) 0.037(7) 0.002(6)
C76' 0.123(9) 0.083(7) 0.130(8) -0.021(6) 0.038(7) -0.005(6)

loop_
_atom_type_symbol
_atom_type_description
_atom_type_scat_dispersion_real
_atom_type_scat_dispersion_imag
_atom_type_scat_source
C C 0.0033 0.0016 'International Tables Vol C Tables 4.2.6.8 and 6.1.1.4'
H H 0.0000 0.0000 'International Tables Vol C Tables 4.2.6.8 and 6.1.1.4'
N N 0.0061 0.0033 'International Tables Vol C Tables 4.2.6.8 and 6.1.1.4'
O O 0.0106 0.0060 'International Tables Vol C Tables 4.2.6.8 and 6.1.1.4'
S S 0.1246 0.1234 'International Tables Vol C Tables 4.2.6.8 and 6.1.1.4'
Ni Ni 0.3393 1.1124 'International Tables Vol C Tables 4.2.6.8 and 6.1.1.4'

loop_
_geom_angle_atom_site_label_1
_geom_angle_atom_site_label_2
_geom_angle_atom_site_label_3
_geom_angle
_geom_angle_site_symmetry_1
_geom_angle_site_symmetry_3
_geom_angle_publ_flag
C8 Ni1 N1 179.12(12) . . ?
C8 Ni1 S1 91.30(10) . . ?
N1 Ni1 S1 89.29(8) . . ?
C8 Ni1 S2 90.40(10) . . ?
N1 Ni1 S2 89.00(8) . . ?
S1 Ni1 S2 178.21(4) . . ?
C1 S1 Ni1 99.11(12) . . ?
C7 S2 Ni1 98.72(12) . . ?
C6 N1 C2 119.1(3) . . ?
C6 N1 Ni1 120.6(2) . . ?
C2 N1 Ni1 120.3(2) . . ?
C8 N2 C12 110.0(3) . . ?
C8 N2 C9 119.9(3) . . ?
C12 N2 C9 130.0(3) . . ?
C8 N3 C14 110.5(3) . . ?
C8 N3 C16 120.0(3) . . ?
C14 N3 C16 129.2(3) . . ?
O1 C1 C2 120.4(3) . . ?
O1 C1 S1 124.9(3) . . ?
C2 C1 S1 114.7(2) . . ?
N1 C2 C3 122.1(3) . . ?
N1 C2 C1 116.5(3) . . ?
C3 C2 C1 121.4(3) . . ?
C4 C3 C2 118.9(3) . . ?
C4 C3 H3A 120.6 . . ?
C2 C3 H3A 120.6 . . ?
C3 C4 C5 119.0(3) . . ?
C3 C4 H4A 120.5 . . ?
C5 C4 H4A 120.5 . . ?
C6 C5 C4 119.2(3) . . ?
C6 C5 H5A 120.4 . . ?
C4 C5 H5A 120.4 . . ?
N1 C6 C5 121.7(3) . . ?
N1 C6 C7 116.2(3) . . ?
C5 C6 C7 122.0(3) . . ?
O2 C7 C6 120.4(3) . . ?
O2 C7 S2 124.4(3) . . ?
C6 C7 S2 115.2(2) . . ?
N2 C8 N3 106.2(3) . . ?
N2 C8 Ni1 127.9(2) . . ?
N3 C8 Ni1 125.9(2) . . ?
C10 C9 C11 119.3(4) . . ?
C10 C9 N2 112.7(4) . . ?
C11 C9 N2 112.6(3) . . ?
C10 C9 H9A 103.3 . . ?
C11 C9 H9A 103.3 . . ?
N2 C9 H9A 103.3 . . ?
C9 C10 H10A 109.5 . . ?
C9 C10 H10B 109.5 . . ?
H10A C10 H10B 109.5 . . ?
C9 C10 H10C 109.5 . . ?
H10A C10 H10C 109.5 . . ?
H10B C10 H10C 109.5 . . ?
C9 C11 H11A 109.5 . . ?
C9 C11 H11B 109.5 . . ?
H11A C11 H11B 109.5 . . ?
C9 C11 H11C 109.5 . . ?
H11A C11 H11C 109.5 . . ?
H11B C11 H11C 109.5 . . ?
C14 C12 N2 106.9(3) . . ?
C14 C12 C13 128.8(4) . . ?
N2 C12 C13 124.3(4) . . ?
C12 C13 H13A 109.5 . . ?
C12 C13 H13B 109.5 . . ?
H13A C13 H13B 109.5 . . ?
C12 C13 H13C 109.5 . . ?
H13A C13 H13C 109.5 . . ?
H13B C13 H13C 109.5 . . ?
C12 C14 N3 106.4(3) . . ?
C12 C14 C15 128.8(4) . . ?
N3 C14 C15 124.8(3) . . ?
C14 C15 H15A 109.5 . . ?
C14 C15 H15B 109.5 . . ?
H15A C15 H15B 109.5 . . ?
C14 C15 H15C 109.5 . . ?
H15A C15 H15C 109.5 . . ?
H15B C15 H15C 109.5 . . ?
N3 C16 C17 111.1(3) . . ?
N3 C16 C18 112.7(3) . . ?
C17 C16 C18 114.0(4) . . ?
N3 C16 H16A 106.1 . . ?
C17 C16 H16A 106.1 . . ?
C18 C16 H16A 106.1 . . ?
C16 C17 H17A 109.5 . . ?
C16 C17 H17B 109.5 . . ?
H17A C17 H17B 109.5 . . ?
C16 C17 H17C 109.5 . . ?
H17A C17 H17C 109.5 . . ?
H17B C17 H17C 109.5 . . ?
C16 C18 H18A 109.5 . . ?
C16 C18 H18B 109.5 . . ?
H18A C18 H18B 109.5 . . ?
C16 C18 H18C 109.5 . . ?
H18A C18 H18C 109.5 . . ?
H18B C18 H18C 109.5 . . ?
C26 Ni2 N4 177.4(2) . . ?
C26 Ni2 S4 91.66(12) . . ?
N4 Ni2 S4 88.90(15) . . ?
C26 Ni2 S3 90.35(12) . . ?
N4 Ni2 S3 89.19(15) . . ?
S4 Ni2 S3 176.97(10) . . ?
C19 S3 Ni2 99.10(18) . . ?
C25 S4 Ni2 99.3(2) . . ?
C24 N4 C20 119.0(4) . . ?
C24 N4 Ni2 120.7(3) . . ?
C20 N4 Ni2 120.3(3) . . ?
O3 C19 C20 120.5(4) . . ?
O3 C19 S3 124.4(4) . . ?
C20 C19 S3 115.1(3) . . ?
N4 C20 C21 121.5(4) . . ?
N4 C20 C19 116.2(4) . . ?
C21 C20 C19 122.3(4) . . ?
C20 C21 C22 119.1(5) . . ?
C20 C21 H21A 120.4 . . ?
C22 C21 H21A 120.4 . . ?
C23 C22 C21 118.9(4) . . ?
C23 C22 H22A 120.6 . . ?
C21 C22 H22A 120.6 . . ?
C22 C23 C24 119.4(5) . . ?
C22 C23 H23A 120.3 . . ?
C24 C23 H23A 120.3 . . ?
N4 C24 C23 122.1(4) . . ?
N4 C24 C25 116.7(4) . . ?
C23 C24 C25 121.2(5) . . ?
O4 C25 C24 119.9(5) . . ?
O4 C25 S4 125.8(5) . . ?
C24 C25 S4 114.3(4) . . ?
C26 Ni2' N4' 161.0(8) . . ?
C26 Ni2' S4' 74.2(4) . . ?
N4' Ni2' S4' 87.7(9) . . ?
C26 Ni2' S3' 107.6(4) . . ?
N4' Ni2' S3' 90.4(9) . . ?
S4' Ni2' S3' 177.7(6) . . ?
C19' S3' Ni2' 99.8(12) . . ?
C25' S4' Ni2' 100.5(10) . . ?
O3' C19' C20' 121(3) . . ?
O3' C19' S3' 125(3) . . ?
C20' C19' S3' 114(2) . . ?
C20' N4' C24' 120.0 . . ?
C20' N4' Ni2' 116.6(14) . . ?
C24' N4' Ni2' 123.4(14) . . ?
N4' C20' C21' 120.0 . . ?
N4' C20' C19' 119.5(18) . . ?
C21' C20' C19' 120.4(18) . . ?
C22' C21' C20' 120.0 . . ?
C22' C21' H21B 120.0 . . ?
C20' C21' H21B 120.0 . . ?
C21' C22' C23' 120.0 . . ?
C21' C22' H22B 120.0 . . ?
C23' C22' H22B 120.0 . . ?
C22' C23' C24' 120.0 . . ?
C22' C23' H23B 120.0 . . ?
C24' C23' H23B 120.0 . . ?
C23' C24' N4' 120.0 . . ?
C23' C24' C25' 128.3(19) . . ?
N4' C24' C25' 111.6(19) . . ?
O4' C25' C24' 119(2) . . ?
O4' C25' S4' 124(2) . . ?
C24' C25' S4' 116.7(19) . . ?
C26 N5 C30 110.2(3) . . ?
C26 N5 C27 121.8(3) . . ?
C30 N5 C27 128.0(3) . . ?
C26 N6 C32 109.9(3) . . ?
C26 N6 C34 120.8(3) . . ?
C32 N6 C34 129.1(3) . . ?
N5 C26 N6 106.3(3) . . ?
N5 C26 Ni2' 132.1(3) . . ?
N6 C26 Ni2' 119.4(3) . . ?
N5 C26 Ni2 125.9(2) . . ?
N6 C26 Ni2 127.9(2) . . ?
Ni2' C26 Ni2 14.79(18) . . ?
C29 C27 N5 112.5(4) . . ?
C29 C27 C28 115.5(4) . . ?
N5 C27 C28 112.0(4) . . ?
C29 C27 H27A 105.3 . . ?
N5 C27 H27A 105.3 . . ?
C28 C27 H27A 105.3 . . ?
C27 C28 H28A 109.5 . . ?
C27 C28 H28B 109.5 . . ?
H28A C28 H28B 109.5 . . ?
C27 C28 H28C 109.5 . . ?
H28A C28 H28C 109.5 . . ?
H28B C28 H28C 109.5 . . ?
C27 C29 H29A 109.5 . . ?
C27 C29 H29B 109.5 . . ?
H29A C29 H29B 109.5 . . ?
C27 C29 H29C 109.5 . . ?
H29A C29 H29C 109.5 . . ?
H29B C29 H29C 109.5 . . ?
C32 C30 N5 106.9(3) . . ?
C32 C30 C31 128.3(4) . . ?
N5 C30 C31 124.7(4) . . ?
C30 C31 H31A 109.5 . . ?
C30 C31 H31B 109.5 . . ?
H31A C31 H31B 109.5 . . ?
C30 C31 H31C 109.5 . . ?
H31A C31 H31C 109.5 . . ?
H31B C31 H31C 109.5 . . ?
C30 C32 N6 106.7(3) . . ?
C30 C32 C33 129.3(4) . . ?
N6 C32 C33 124.0(4) . . ?
C32 C33 H33A 109.5 . . ?
C32 C33 H33B 109.5 . . ?
H33A C33 H33B 109.5 . . ?
C32 C33 H33C 109.5 . . ?
H33A C33 H33C 109.5 . . ?
H33B C33 H33C 109.5 . . ?
N6 C34 C35 113.0(3) . . ?
N6 C34 C36 111.2(3) . . ?
C35 C34 C36 113.8(3) . . ?
N6 C34 H34A 106.1 . . ?
C35 C34 H34A 106.1 . . ?
C36 C34 H34A 106.1 . . ?
C34 C35 H35A 109.5 . . ?
C34 C35 H35B 109.5 . . ?
H35A C35 H35B 109.5 . . ?
C34 C35 H35C 109.5 . . ?
H35A C35 H35C 109.5 . . ?
H35B C35 H35C 109.5 . . ?
C34 C36 H36A 109.5 . . ?
C34 C36 H36B 109.5 . . ?
H36A C36 H36B 109.5 . . ?
C34 C36 H36C 109.5 . . ?
H36A C36 H36C 109.5 . . ?
H36B C36 H36C 109.5 . . ?
C44 Ni3 N7 177.3(3) . . ?
C44 Ni3 S6 91.60(18) . . ?
N7 Ni3 S6 88.8(3) . . ?
C44 Ni3 S5 91.6(2) . . ?
N7 Ni3 S5 88.2(3) . . ?
S6 Ni3 S5 175.0(2) . . ?
C37 S5 Ni3 99.6(5) . . ?
C43 S6 Ni3 98.2(4) . . ?
C38 N7 C42 119.2(5) . . ?
C38 N7 Ni3 119.9(5) . . ?
C42 N7 Ni3 120.8(6) . . ?
N7 C38 C39 123.9(5) . . ?
N7 C38 C37 117.5(8) . . ?
C39 C38 C37 118.7(9) . . ?
O5 C37 C38 119.4(12) . . ?
O5 C37 S5 126.0(11) . . ?
C38 C37 S5 114.5(10) . . ?
C39 C40 C41 117.6(6) . . ?
C39 C40 H40A 121.2 . . ?
C41 C40 H40A 121.2 . . ?
C40 C39 C38 118.5(6) . . ?
C40 C39 H39A 120.8 . . ?
C38 C39 H39A 120.8 . . ?
C40 C41 C42 120.7(6) . . ?
C40 C41 H41A 119.7 . . ?
C42 C41 H41A 119.7 . . ?
N7 C42 C41 120.1(6) . . ?
N7 C42 C43 115.9(8) . . ?
C41 C42 C43 123.9(8) . . ?
O6 C43 C42 120.8(10) . . ?
O6 C43 S6 123.0(10) . . ?
C42 C43 S6 116.2(8) . . ?
N7' Ni3' C44 176.6(6) . . ?
N7' Ni3' S5' 89.1(6) . . ?
C44 Ni3' S5' 87.7(3) . . ?
N7' Ni3' S6' 90.5(5) . . ?
C44 Ni3' S6' 92.5(3) . . ?
S5' Ni3' S6' 173.3(4) . . ?
C37' S5' Ni3' 99.4(10) . . ?
C43' S6' Ni3' 99.0(7) . . ?
O5' C37' C38' 122(2) . . ?
O5' C37' S5' 122(2) . . ?
C38' C37' S5' 115.5(18) . . ?
C38' N7' C42' 120.0 . . ?
C38' N7' Ni3' 122.0(8) . . ?
C42' N7' Ni3' 117.8(8) . . ?
C39' C38' N7' 120.0 . . ?
C39' C38' C37' 125.8(14) . . ?
N7' C38' C37' 113.8(14) . . ?
C40' C39' C38' 120.0 . . ?
C40' C39' H39B 120.0 . . ?
C38' C39' H39B 120.0 . . ?
C41' C40' C39' 120.0 . . ?
C41' C40' H40B 120.0 . . ?
C39' C40' H40B 120.0 . . ?
C42' C41' C40' 120.0 . . ?
C42' C41' H41B 120.0 . . ?
C40' C41' H41B 120.0 . . ?
C41' C42' N7' 120.0 . . ?
C41' C42' C43' 123.1(11) . . ?
N7' C42' C43' 116.9(11) . . ?
O6' C43' C42' 118.3(14) . . ?
O6' C43' S6' 125.9(13) . . ?
C42' C43' S6' 115.5(12) . . ?
C44 N8 C48 110.7(3) . . ?
C44 N8 C45 121.9(3) . . ?
C48 N8 C45 127.4(3) . . ?
C44 N9 C50 110.5(3) . . ?
C44 N9 C52 127.4(3) . . ?
C50 N9 C52 121.5(3) . . ?
N9 C44 N8 105.4(3) . . ?
N9 C44 Ni3 130.0(2) . . ?
N8 C44 Ni3 124.6(2) . . ?
N9 C44 Ni3' 126.9(3) . . ?
N8 C44 Ni3' 127.7(3) . . ?
Ni3 C44 Ni3' 3.83(19) . . ?
N8 C45 C46 113.2(4) . . ?
N8 C45 C47 111.4(4) . . ?
C46 C45 C47 113.9(4) . . ?
N8 C45 H45A 105.9 . . ?
C46 C45 H45A 105.9 . . ?
C47 C45 H45A 105.9 . . ?
C45 C46 H46A 109.5 . . ?
C45 C46 H46B 109.5 . . ?
H46A C46 H46B 109.5 . . ?
C45 C46 H46C 109.5 . . ?
H46A C46 H46C 109.5 . . ?
H46B C46 H46C 109.5 . . ?
C45 C47 H47A 109.5 . . ?
C45 C47 H47B 109.5 . . ?
H47A C47 H47B 109.5 . . ?
C45 C47 H47C 109.5 . . ?
H47A C47 H47C 109.5 . . ?
H47B C47 H47C 109.5 . . ?
C50 C48 N8 106.6(3) . . ?
C50 C48 C49 127.7(3) . . ?
N8 C48 C49 125.7(3) . . ?
C48 C49 H49A 109.5 . . ?
C48 C49 H49B 109.5 . . ?
H49A C49 H49B 109.5 . . ?
C48 C49 H49C 109.5 . . ?
H49A C49 H49C 109.5 . . ?
H49B C49 H49C 109.5 . . ?
C48 C50 N9 106.8(3) . . ?
C48 C50 C51 129.3(3) . . ?
N9 C50 C51 123.8(3) . . ?
C50 C51 H51A 109.5 . . ?
C50 C51 H51B 109.5 . . ?
H51A C51 H51B 109.5 . . ?
C50 C51 H51C 109.5 . . ?
H51A C51 H51C 109.5 . . ?
H51B C51 H51C 109.5 . . ?
N9 C52 C54 112.4(3) . . ?
N9 C52 C53 110.5(3) . . ?
C54 C52 C53 114.4(4) . . ?
N9 C52 H52A 106.3 . . ?
C54 C52 H52A 106.3 . . ?
C53 C52 H52A 106.3 . . ?
C52 C53 H53A 109.5 . . ?
C52 C53 H53B 109.5 . . ?
H53A C53 H53B 109.5 . . ?
C52 C53 H53C 109.5 . . ?
H53A C53 H53C 109.5 . . ?
H53B C53 H53C 109.5 . . ?
C52 C54 H54A 109.5 . . ?
C52 C54 H54B 109.5 . . ?
H54A C54 H54B 109.5 . . ?
C52 C54 H54C 109.5 . . ?
H54A C54 H54C 109.5 . . ?
H54B C54 H54C 109.5 . . ?
C62 Ni4 N10 173.70(18) . . ?
C62 Ni4 S8 91.33(12) . . ?
N10 Ni4 S8 89.46(14) . . ?
C62 Ni4 S7 91.15(14) . . ?
N10 Ni4 S7 88.28(16) . . ?
S8 Ni4 S7 176.90(14) . . ?
C55 S7 Ni4 100.2(2) . . ?
C61 S8 Ni4 99.2(2) . . ?
O7 C55 C56 118.5(8) . . ?
O7 C55 S7 126.4(8) . . ?
C56 C55 S7 115.1(5) . . ?
C56 N10 C60 120.0 . . ?
C56 N10 Ni4 120.3(2) . . ?
C60 N10 Ni4 119.3(2) . . ?
C57 C56 N10 120.0 . . ?
C57 C56 C55 124.4(4) . . ?
N10 C56 C55 115.6(4) . . ?
C58 C57 C56 120.0 . . ?
C58 C57 H57A 120.0 . . ?
C56 C57 H57A 120.0 . . ?
C59 C58 C57 120.0 . . ?
C59 C58 H58A 120.0 . . ?
C57 C58 H58A 120.0 . . ?
C58 C59 C60 120.0 . . ?
C58 C59 H59A 120.0 . . ?
C60 C59 H59A 120.0 . . ?
C59 C60 N10 120.0 . . ?
C59 C60 C61 124.8(3) . . ?
N10 C60 C61 115.2(3) . . ?
O8 C61 C60 119.1(4) . . ?
O8 C61 S8 124.5(4) . . ?
C60 C61 S8 116.4(3) . . ?
C62 Ni4' N10' 167.4(10) . . ?
C62 Ni4' S8' 81.6(4) . . ?
N10' Ni4' S8' 86.1(9) . . ?
C62 Ni4' S7' 100.1(6) . . ?
N10' Ni4' S7' 92.2(10) . . ?
S8' Ni4' S7' 177.7(8) . . ?
C55' S7' Ni4' 96.5(14) . . ?
C61' S8' Ni4' 101.7(11) . . ?
O7' C55' C56' 127(3) . . ?
O7' C55' S7' 116(3) . . ?
C56' C55' S7' 118(2) . . ?
C56' N10' C60' 120.0 . . ?
C56' N10' Ni4' 116.5(15) . . ?
C60' N10' Ni4' 123.3(15) . . ?
N10' C56' C57' 120.0 . . ?
N10' C56' C55' 117(2) . . ?
C57' C56' C55' 122(2) . . ?
C58' C57' C56' 120.0 . . ?
C58' C57' H57B 120.0 . . ?
C56' C57' H57B 120.0 . . ?
C57' C58' C59' 120.0 . . ?
C57' C58' H58B 120.0 . . ?
C59' C58' H58B 120.0 . . ?
C60' C59' C58' 120.0 . . ?
C60' C59' H59B 120.0 . . ?
C58' C59' H59B 120.0 . . ?
C59' C60' N10' 120.0 . . ?
C59' C60' C61' 124.8(18) . . ?
N10' C60' C61' 115.1(18) . . ?
O8' C61' C60' 116(2) . . ?
O8' C61' S8' 130(2) . . ?
C60' C61' S8' 113(2) . . ?
C62 N11 C66 109.8(3) . . ?
C62 N11 C63 121.3(3) . . ?
C66 N11 C63 128.8(3) . . ?
C62 N12 C68 111.0(3) . . ?
C62 N12 C70 121.0(3) . . ?
C68 N12 C70 127.9(3) . . ?
N12 C62 N11 105.8(3) . . ?
N12 C62 Ni4' 135.1(3) . . ?
N11 C62 Ni4' 118.3(3) . . ?
N12 C62 Ni4 128.2(2) . . ?
N11 C62 Ni4 125.9(2) . . ?
Ni4' C62 Ni4 10.9(2) . . ?
N11 C63 C65 112.1(4) . . ?
N11 C63 C64 111.1(4) . . ?
C65 C63 C64 112.5(4) . . ?
N11 C63 H63A 106.9 . . ?
C65 C63 H63A 106.9 . . ?
C64 C63 H63A 106.9 . . ?
C63 C64 H64A 109.5 . . ?
C63 C64 H64B 109.5 . . ?
H64A C64 H64B 109.5 . . ?
C63 C64 H64C 109.5 . . ?
H64A C64 H64C 109.5 . . ?
H64B C64 H64C 109.5 . . ?
C63 C65 H65A 109.5 . . ?
C63 C65 H65B 109.5 . . ?
H65A C65 H65B 109.5 . . ?
C63 C65 H65C 109.5 . . ?
H65A C65 H65C 109.5 . . ?
H65B C65 H65C 109.5 . . ?
C68 C66 N11 107.2(3) . . ?
C68 C66 C67 128.0(4) . . ?
N11 C66 C67 124.7(4) . . ?
C66 C67 H67A 109.5 . . ?
C66 C67 H67B 109.5 . . ?
H67A C67 H67B 109.5 . . ?
C66 C67 H67C 109.5 . . ?
H67A C67 H67C 109.5 . . ?
H67B C67 H67C 109.5 . . ?
C66 C68 N12 106.1(3) . . ?
C66 C68 C69 128.7(3) . . ?
N12 C68 C69 125.3(3) . . ?
C68 C69 H69A 109.5 . . ?
C68 C69 H69B 109.5 . . ?
H69A C69 H69B 109.5 . . ?
C68 C69 H69C 109.5 . . ?
H69A C69 H69C 109.5 . . ?
H69B C69 H69C 109.5 . . ?
N12 C70 C72 112.7(3) . . ?
N12 C70 C71 111.0(3) . . ?
C72 C70 C71 113.9(3) . . ?
N12 C70 H70A 106.2 . . ?
C72 C70 H70A 106.2 . . ?
C71 C70 H70A 106.2 . . ?
C70 C71 H71A 109.5 . . ?
C70 C71 H71B 109.5 . . ?
H71A C71 H71B 109.5 . . ?
C70 C71 H71C 109.5 . . ?
H71A C71 H71C 109.5 . . ?
H71B C71 H71C 109.5 . . ?
C70 C72 H72A 109.5 . . ?
C70 C72 H72B 109.5 . . ?
H72A C72 H72B 109.5 . . ?
C70 C72 H72C 109.5 . . ?
H72A C72 H72C 109.5 . . ?
H72B C72 H72C 109.5 . . ?
C73 O9 C76 103.2(11) . . ?
O9 C73 C74 111.6(12) . . ?
O9 C73 H73A 109.3 . . ?
C74 C73 H73A 109.3 . . ?
O9 C73 H73B 109.3 . . ?
C74 C73 H73B 109.3 . . ?
H73A C73 H73B 108.0 . . ?
C73 C74 C75 101.0(11) . . ?
C73 C74 H74A 111.6 . . ?
C75 C74 H74A 111.6 . . ?
C73 C74 H74B 111.6 . . ?
C75 C74 H74B 111.6 . . ?
H74A C74 H74B 109.4 . . ?
C76 C75 C74 101.6(11) . . ?
C76 C75 H75A 111.4 . . ?
C74 C75 H75A 111.4 . . ?
C76 C75 H75B 111.4 . . ?
C74 C75 H75B 111.4 . . ?
H75A C75 H75B 109.3 . . ?
O9 C76 C75 108.2(12) . . ?
O9 C76 H76A 110.1 . . ?
C75 C76 H76A 110.1 . . ?
O9 C76 H76B 110.1 . . ?
C75 C76 H76B 110.1 . . ?
H76A C76 H76B 108.4 . . ?
C73' O9' C76' 108.6(15) . . ?
O9' C73' C74' 107.4(14) . . ?
O9' C73' H73C 110.2 . . ?
C74' C73' H73C 110.2 . . ?
O9' C73' H73D 110.2 . . ?
C74' C73' H73D 110.2 . . ?
H73C C73' H73D 108.5 . . ?
C73' C74' C75' 104.3(13) . . ?
C73' C74' H74C 110.9 . . ?
C75' C74' H74C 110.9 . . ?
C73' C74' H74D 110.9 . . ?
C75' C74' H74D 110.9 . . ?
H74C C74' H74D 108.9 . . ?
C76' C75' C74' 105.0(13) . . ?
C76' C75' H75C 110.7 . . ?
C74' C75' H75C 110.7 . . ?
C76' C75' H75D 110.7 . . ?
C74' C75' H75D 110.7 . . ?
H75C C75' H75D 108.8 . . ?
O9' C76' C75' 109.1(15) . . ?
O9' C76' H76C 109.9 . . ?
C75' C76' H76C 109.9 . . ?
O9' C76' H76D 109.9 . . ?
C75' C76' H76D 109.9 . . ?
H76C C76' H76D 108.3 . . ?

loop_
_geom_bond_atom_site_label_1
_geom_bond_atom_site_label_2
_geom_bond_distance
_geom_bond_site_symmetry_2
_geom_bond_publ_flag
Ni1 C8 1.879(3) . ?
Ni1 N1 1.897(2) . ?
Ni1 S1 2.1639(10) . ?
Ni1 S2 2.1750(9) . ?
S1 C1 1.743(4) . ?
S2 C7 1.737(3) . ?
O1 C1 1.209(4) . ?
O2 C7 1.217(4) . ?
N1 C6 1.338(4) . ?
N1 C2 1.341(4) . ?
N2 C8 1.341(4) . ?
N2 C12 1.403(5) . ?
N2 C9 1.483(4) . ?
N3 C8 1.350(4) . ?
N3 C14 1.393(4) . ?
N3 C16 1.479(4) . ?
C1 C2 1.508(5) . ?
C2 C3 1.382(5) . ?
C3 C4 1.378(6) . ?
C3 H3A 0.9500 . ?
C4 C5 1.383(6) . ?
C4 H4A 0.9500 . ?
C5 C6 1.381(4) . ?
C5 H5A 0.9500 . ?
C6 C7 1.503(5) . ?
C9 C10 1.455(6) . ?
C9 C11 1.478(5) . ?
C9 H9A 1.0000 . ?
C10 H10A 0.9800 . ?
C10 H10B 0.9800 . ?
C10 H10C 0.9800 . ?
C11 H11A 0.9800 . ?
C11 H11B 0.9800 . ?
C11 H11C 0.9800 . ?
C12 C14 1.352(5) . ?
C12 C13 1.492(5) . ?
C13 H13A 0.9800 . ?
C13 H13B 0.9800 . ?
C13 H13C 0.9800 . ?
C14 C15 1.484(5) . ?
C15 H15A 0.9800 . ?
C15 H15B 0.9800 . ?
C15 H15C 0.9800 . ?
C16 C17 1.512(6) . ?
C16 C18 1.514(6) . ?
C16 H16A 1.0000 . ?
C17 H17A 0.9800 . ?
C17 H17B 0.9800 . ?
C17 H17C 0.9800 . ?
C18 H18A 0.9800 . ?
C18 H18B 0.9800 . ?
C18 H18C 0.9800 . ?
Ni2 C26 1.882(3) . ?
Ni2 N4 1.904(4) . ?
Ni2 S4 2.1628(16) . ?
Ni2 S3 2.1632(16) . ?
S3 C19 1.746(5) . ?
S4 C25 1.746(5) . ?
O3 C19 1.228(7) . ?
O4 C25 1.210(6) . ?
N4 C24 1.329(6) . ?
N4 C20 1.349(6) . ?
C19 C20 1.500(7) . ?
C20 C21 1.384(6) . ?
C21 C22 1.385(8) . ?
C21 H21A 0.9500 . ?
C22 C23 1.369(8) . ?
C22 H22A 0.9500 . ?
C23 C24 1.385(6) . ?
C23 H23A 0.9500 . ?
C24 C25 1.508(8) . ?
Ni2' C26 1.791(8) . ?
Ni2' N4' 1.91(2) . ?
Ni2' S4' 2.142(13) . ?
Ni2' S3' 2.208(12) . ?
S3' C19' 1.72(3) . ?
S4' C25' 1.747(18) . ?
O3' C19' 1.09(4) . ?
O4' C25' 1.225(18) . ?
C19' C20' 1.53(3) . ?
N4' C20' 1.3900 . ?
N4' C24' 1.3900 . ?
C20' C21' 1.3900 . ?
C21' C22' 1.3900 . ?
C21' H21B 0.9500 . ?
C22' C23' 1.3900 . ?
C22' H22B 0.9500 . ?
C23' C24' 1.3900 . ?
C23' H23B 0.9500 . ?
C24' C25' 1.500(18) . ?
N5 C26 1.347(4) . ?
N5 C30 1.398(4) . ?
N5 C27 1.493(5) . ?
N6 C26 1.357(4) . ?
N6 C32 1.398(5) . ?
N6 C34 1.479(4) . ?
C27 C29 1.483(7) . ?
C27 C28 1.513(6) . ?
C27 H27A 1.0000 . ?
C28 H28A 0.9800 . ?
C28 H28B 0.9800 . ?
C28 H28C 0.9800 . ?
C29 H29A 0.9800 . ?
C29 H29B 0.9800 . ?
C29 H29C 0.9800 . ?
C30 C32 1.355(6) . ?
C30 C31 1.487(5) . ?
C31 H31A 0.9800 . ?
C31 H31B 0.9800 . ?
C31 H31C 0.9800 . ?
C32 C33 1.507(5) . ?
C33 H33A 0.9800 . ?
C33 H33B 0.9800 . ?
C33 H33C 0.9800 . ?
C34 C35 1.503(5) . ?
C34 C36 1.511(5) . ?
C34 H34A 1.0000 . ?
C35 H35A 0.9800 . ?
C35 H35B 0.9800 . ?
C35 H35C 0.9800 . ?
C36 H36A 0.9800 . ?
C36 H36B 0.9800 . ?
C36 H36C 0.9800 . ?
Ni3 C44 1.877(4) . ?
Ni3 N7 1.913(7) . ?
Ni3 S6 2.179(5) . ?
Ni3 S5 2.191(5) . ?
S5 C37 1.702(17) . ?
S6 C43 1.740(11) . ?
O5 C37 1.218(18) . ?
O6 C43 1.253(11) . ?
N7 C38 1.314(7) . ?
N7 C42 1.326(7) . ?
C38 C39 1.386(8) . ?
C38 C37 1.525(16) . ?
C40 C39 1.369(10) . ?
C40 C41 1.385(11) . ?
C40 H40A 0.9500 . ?
C39 H39A 0.9500 . ?
C41 C42 1.402(9) . ?
C41 H41A 0.9500 . ?
C42 C43 1.498(14) . ?
Ni3' N7' 1.874(10) . ?
Ni3' C44 1.916(5) . ?
Ni3' S5' 2.119(9) . ?
Ni3' S6' 2.136(9) . ?
S5' C37' 1.78(3) . ?
S6' C43' 1.726(15) . ?
O5' C37' 1.23(3) . ?
O6' C43' 1.207(16) . ?
C37' C38' 1.46(3) . ?
N7' C38' 1.3900 . ?
N7' C42' 1.3900 . ?
C38' C39' 1.3900 . ?
C39' C40' 1.3900 . ?
C39' H39B 0.9500 . ?
C40' C41' 1.3900 . ?
C40' H40B 0.9500 . ?
C41' C42' 1.3900 . ?
C41' H41B 0.9500 . ?
C42' C43' 1.460(16) . ?
N8 C44 1.350(4) . ?
N8 C48 1.397(4) . ?
N8 C45 1.476(4) . ?
N9 C44 1.347(4) . ?
N9 C50 1.399(4) . ?
N9 C52 1.475(4) . ?
C45 C46 1.500(7) . ?
C45 C47 1.523(7) . ?
C45 H45A 1.0000 . ?
C46 H46A 0.9800 . ?
C46 H46B 0.9800 . ?
C46 H46C 0.9800 . ?
C47 H47A 0.9800 . ?
C47 H47B 0.9800 . ?
C47 H47C 0.9800 . ?
C48 C50 1.341(5) . ?
C48 C49 1.493(5) . ?
C49 H49A 0.9800 . ?
C49 H49B 0.9800 . ?
C49 H49C 0.9800 . ?
C50 C51 1.486(4) . ?
C51 H51A 0.9800 . ?
C51 H51B 0.9800 . ?
C51 H51C 0.9800 . ?
C52 C54 1.493(5) . ?
C52 C53 1.498(6) . ?
C52 H52A 1.0000 . ?
C53 H53A 0.9800 . ?
C53 H53B 0.9800 . ?
C53 H53C 0.9800 . ?
C54 H54A 0.9800 . ?
C54 H54B 0.9800 . ?
C54 H54C 0.9800 . ?
Ni4 C62 1.885(3) . ?
Ni4 N10 1.895(4) . ?
Ni4 S8 2.1558(17) . ?
Ni4 S7 2.165(2) . ?
S7 C55 1.736(5) . ?
S8 C61 1.726(5) . ?
O7 C55 1.211(7) . ?
O8 C61 1.221(6) . ?
C55 C56 1.473(6) . ?
N10 C56 1.3900 . ?
N10 C60 1.3900 . ?
C56 C57 1.3900 . ?
C57 C58 1.3900 . ?
C57 H57A 0.9500 . ?
C58 C59 1.3900 . ?
C58 H58A 0.9500 . ?
C59 C60 1.3900 . ?
C59 H59A 0.9500 . ?
C60 C61 1.480(6) . ?
Ni4' C62 1.817(9) . ?
Ni4' N10' 1.884(19) . ?
Ni4' S8' 2.159(13) . ?
Ni4' S7' 2.163(18) . ?
S7' C55' 1.732(10) . ?
S8' C61' 1.77(3) . ?
O7' C55' 1.211(10) . ?
O8' C61' 1.23(3) . ?
C55' C56' 1.473(10) . ?
N10' C56' 1.3900 . ?
N10' C60' 1.3900 . ?
C56' C57' 1.3900 . ?
C57' C58' 1.3900 . ?
C57' H57B 0.9500 . ?
C58' C59' 1.3900 . ?
C58' H58B 0.9500 . ?
C59' C60' 1.3900 . ?
C59' H59B 0.9500 . ?
C60' C61' 1.45(3) . ?
N11 C62 1.351(4) . ?
N11 C66 1.397(4) . ?
N11 C63 1.485(5) . ?
N12 C62 1.350(4) . ?
N12 C68 1.389(4) . ?
N12 C70 1.480(4) . ?
C63 C65 1.505(7) . ?
C63 C64 1.516(7) . ?
C63 H63A 1.0000 . ?
C64 H64A 0.9800 . ?
C64 H64B 0.9800 . ?
C64 H64C 0.9800 . ?
C65 H65A 0.9800 . ?
C65 H65B 0.9800 . ?
C65 H65C 0.9800 . ?
C66 C68 1.356(5) . ?
C66 C67 1.495(5) . ?
C67 H67A 0.9800 . ?
C67 H67B 0.9800 . ?
C67 H67C 0.9800 . ?
C68 C69 1.496(5) . ?
C69 H69A 0.9800 . ?
C69 H69B 0.9800 . ?
C69 H69C 0.9800 . ?
C70 C72 1.491(5) . ?
C70 C71 1.513(5) . ?
C70 H70A 1.0000 . ?
C71 H71A 0.9800 . ?
C71 H71B 0.9800 . ?
C71 H71C 0.9800 . ?
C72 H72A 0.9800 . ?
C72 H72B 0.9800 . ?
C72 H72C 0.9800 . ?
O9 C73 1.437(13) . ?
O9 C76 1.462(15) . ?
C73 C74 1.509(13) . ?
C73 H73A 0.9900 . ?
C73 H73B 0.9900 . ?
C74 C75 1.518(14) . ?
C74 H74A 0.9900 . ?
C74 H74B 0.9900 . ?
C75 C76 1.484(14) . ?
C75 H75A 0.9900 . ?
C75 H75B 0.9900 . ?
C76 H76A 0.9900 . ?
C76 H76B 0.9900 . ?
O9' C73' 1.409(15) . ?
O9' C76' 1.431(16) . ?
C73' C74' 1.530(15) . ?
C73' H73C 0.9900 . ?
C73' H73D 0.9900 . ?
C74' C75' 1.531(14) . ?
C74' H74C 0.9900 . ?
C74' H74D 0.9900 . ?
C75' C76' 1.496(15) . ?
C75' H75C 0.9900 . ?
C75' H75D 0.9900 . ?
C76' H76C 0.9900 . ?
C76' H76D 0.9900 . ?

loop_
_geom_torsion_atom_site_label_1
_geom_torsion_atom_site_label_2
_geom_torsion_atom_site_label_3
_geom_torsion_atom_site_label_4
_geom_torsion
_geom_torsion_site_symmetry_1
_geom_torsion_site_symmetry_2
_geom_torsion_site_symmetry_3
_geom_torsion_site_symmetry_4
_geom_torsion_publ_flag
C8 Ni1 S1 C1 -178.18(14) . . . . ?
N1 Ni1 S1 C1 2.46(13) . . . . ?
S2 Ni1 S1 C1 19.0(12) . . . . ?
C8 Ni1 S2 C7 -175.72(15) . . . . ?
N1 Ni1 S2 C7 3.64(13) . . . . ?
S1 Ni1 S2 C7 -12.9(12) . . . . ?
C8 Ni1 N1 C6 44(9) . . . . ?
S1 Ni1 N1 C6 176.7(2) . . . . ?
S2 Ni1 N1 C6 -2.8(2) . . . . ?
C8 Ni1 N1 C2 -137(9) . . . . ?
S1 Ni1 N1 C2 -3.8(2) . . . . ?
S2 Ni1 N1 C2 176.7(2) . . . . ?
Ni1 S1 C1 O1 179.2(3) . . . . ?
Ni1 S1 C1 C2 -1.4(2) . . . . ?
C6 N1 C2 C3 1.9(4) . . . . ?
Ni1 N1 C2 C3 -177.6(2) . . . . ?
C6 N1 C2 C1 -176.8(3) . . . . ?
Ni1 N1 C2 C1 3.7(3) . . . . ?
O1 C1 C2 N1 178.3(3) . . . . ?
S1 C1 C2 N1 -1.1(4) . . . . ?
O1 C1 C2 C3 -0.4(5) . . . . ?
S1 C1 C2 C3 -179.9(3) . . . . ?
N1 C2 C3 C4 -1.3(5) . . . . ?
C1 C2 C3 C4 177.3(3) . . . . ?
C2 C3 C4 C5 0.0(6) . . . . ?
C3 C4 C5 C6 0.8(6) . . . . ?
C2 N1 C6 C5 -1.1(4) . . . . ?
Ni1 N1 C6 C5 178.3(2) . . . . ?
C2 N1 C6 C7 -179.1(3) . . . . ?
Ni1 N1 C6 C7 0.3(4) . . . . ?
C4 C5 C6 N1 -0.2(5) . . . . ?
C4 C5 C6 C7 177.7(3) . . . . ?
N1 C6 C7 O2 -176.9(3) . . . . ?
C5 C6 C7 O2 5.1(5) . . . . ?
N1 C6 C7 S2 3.3(4) . . . . ?
C5 C6 C7 S2 -174.7(3) . . . . ?
Ni1 S2 C7 O2 175.7(3) . . . . ?
Ni1 S2 C7 C6 -4.5(2) . . . . ?
C12 N2 C8 N3 0.3(4) . . . . ?
C9 N2 C8 N3 -177.3(3) . . . . ?
C12 N2 C8 Ni1 179.6(3) . . . . ?
C9 N2 C8 Ni1 2.0(5) . . . . ?
C14 N3 C8 N2 -0.4(4) . . . . ?
C16 N3 C8 N2 -175.7(3) . . . . ?
C14 N3 C8 Ni1 -179.8(2) . . . . ?
C16 N3 C8 Ni1 5.0(4) . . . . ?
N1 Ni1 C8 N2 -142(9) . . . . ?
S1 Ni1 C8 N2 84.8(3) . . . . ?
S2 Ni1 C8 N2 -95.8(3) . . . . ?
N1 Ni1 C8 N3 37(9) . . . . ?
S1 Ni1 C8 N3 -96.0(3) . . . . ?
S2 Ni1 C8 N3 83.4(3) . . . . ?
C8 N2 C9 C10 101.2(5) . . . . ?
C12 N2 C9 C10 -75.8(5) . . . . ?
C8 N2 C9 C11 -120.3(4) . . . . ?
C12 N2 C9 C11 62.7(6) . . . . ?
C8 N2 C12 C14 0.0(4) . . . . ?
C9 N2 C12 C14 177.2(3) . . . . ?
C8 N2 C12 C13 179.7(4) . . . . ?
C9 N2 C12 C13 -3.0(6) . . . . ?
N2 C12 C14 N3 -0.3(4) . . . . ?
C13 C12 C14 N3 -180.0(4) . . . . ?
N2 C12 C14 C15 179.0(4) . . . . ?
C13 C12 C14 C15 -0.7(7) . . . . ?
C8 N3 C14 C12 0.4(4) . . . . ?
C16 N3 C14 C12 175.1(3) . . . . ?
C8 N3 C14 C15 -178.9(4) . . . . ?
C16 N3 C14 C15 -4.2(6) . . . . ?
C8 N3 C16 C17 102.8(4) . . . . ?
C14 N3 C16 C17 -71.5(5) . . . . ?
C8 N3 C16 C18 -127.9(4) . . . . ?
C14 N3 C16 C18 57.9(5) . . . . ?
C26 Ni2 S3 C19 176.1(2) . . . . ?
N4 Ni2 S3 C19 -1.3(2) . . . . ?
S4 Ni2 S3 C19 -52.1(18) . . . . ?
C26 Ni2 S4 C25 -175.0(3) . . . . ?
N4 Ni2 S4 C25 2.4(3) . . . . ?
S3 Ni2 S4 C25 53.3(18) . . . . ?
C26 Ni2 N4 C24 100(4) . . . . ?
S4 Ni2 N4 C24 -2.2(3) . . . . ?
S3 Ni2 N4 C24 -179.8(3) . . . . ?
C26 Ni2 N4 C20 -77(4) . . . . ?
S4 Ni2 N4 C20 -179.5(4) . . . . ?
S3 Ni2 N4 C20 2.9(4) . . . . ?
Ni2 S3 C19 O3 -179.0(4) . . . . ?
Ni2 S3 C19 C20 0.0(3) . . . . ?
C24 N4 C20 C21 -1.6(6) . . . . ?
Ni2 N4 C20 C21 175.8(4) . . . . ?
C24 N4 C20 C19 179.1(4) . . . . ?
Ni2 N4 C20 C19 -3.5(5) . . . . ?
O3 C19 C20 N4 -178.9(4) . . . . ?
S3 C19 C20 N4 2.1(5) . . . . ?
O3 C19 C20 C21 1.8(7) . . . . ?
S3 C19 C20 C21 -177.2(4) . . . . ?
N4 C20 C21 C22 2.2(7) . . . . ?
C19 C20 C21 C22 -178.5(4) . . . . ?
C20 C21 C22 C23 -1.2(8) . . . . ?
C21 C22 C23 C24 -0.4(8) . . . . ?
C20 N4 C24 C23 -0.1(6) . . . . ?
Ni2 N4 C24 C23 -177.4(4) . . . . ?
C20 N4 C24 C25 178.1(5) . . . . ?
Ni2 N4 C24 C25 0.8(6) . . . . ?
C22 C23 C24 N4 1.1(7) . . . . ?
C22 C23 C24 C25 -177.0(6) . . . . ?
N4 C24 C25 O4 -178.9(5) . . . . ?
C23 C24 C25 O4 -0.7(9) . . . . ?
N4 C24 C25 S4 1.6(7) . . . . ?
C23 C24 C25 S4 179.9(4) . . . . ?
Ni2 S4 C25 O4 177.9(6) . . . . ?
Ni2 S4 C25 C24 -2.7(5) . . . . ?
C26 Ni2' S3' C19' 175.3(12) . . . . ?
N4' Ni2' S3' C19' 1.5(15) . . . . ?
S4' Ni2' S3' C19' 37(16) . . . . ?
C26 Ni2' S4' C25' -175.3(17) . . . . ?
N4' Ni2' S4' C25' -1.0(18) . . . . ?
S3' Ni2' S4' C25' -37(16) . . . . ?
Ni2' S3' C19' O3' -179(3) . . . . ?
Ni2' S3' C19' C20' -3(2) . . . . ?
C26 Ni2' N4' C20' -161(3) . . . . ?
S4' Ni2' N4' C20' -178.0(16) . . . . ?
S3' Ni2' N4' C20' 0.6(16) . . . . ?
C26 Ni2' N4' C24' 20(4) . . . . ?
S4' Ni2' N4' C24' 2.4(14) . . . . ?
S3' Ni2' N4' C24' -179.0(14) . . . . ?
C24' N4' C20' C21' 0.0 . . . . ?
Ni2' N4' C20' C21' -180(2) . . . . ?
C24' N4' C20' C19' 177(2) . . . . ?
Ni2' N4' C20' C19' -3(2) . . . . ?
O3' C19' C20' N4' -180(3) . . . . ?
S3' C19' C20' N4' 4(3) . . . . ?
O3' C19' C20' C21' -3(4) . . . . ?
S3' C19' C20' C21' -179.0(16) . . . . ?
N4' C20' C21' C22' 0.0 . . . . ?
C19' C20' C21' C22' -177(2) . . . . ?
C20' C21' C22' C23' 0.0 . . . . ?
C21' C22' C23' C24' 0.0 . . . . ?
C22' C23' C24' N4' 0.0 . . . . ?
C22' C23' C24' C25' -177(4) . . . . ?
C20' N4' C24' C23' 0.0 . . . . ?
Ni2' N4' C24' C23' 180(2) . . . . ?
C20' N4' C24' C25' 178(3) . . . . ?
Ni2' N4' C24' C25' -3(3) . . . . ?
C23' C24' C25' O4' 1(5) . . . . ?
N4' C24' C25' O4' -177(3) . . . . ?
C23' C24' C25' S4' 179(2) . . . . ?
N4' C24' C25' S4' 2(4) . . . . ?
Ni2' S4' C25' O4' 178(4) . . . . ?
Ni2' S4' C25' C24' 0(3) . . . . ?
C30 N5 C26 N6 0.1(4) . . . . ?
C27 N5 C26 N6 179.2(3) . . . . ?
C30 N5 C26 Ni2' 162.5(4) . . . . ?
C27 N5 C26 Ni2' -18.4(6) . . . . ?
C30 N5 C26 Ni2 179.7(3) . . . . ?
C27 N5 C26 Ni2 -1.1(5) . . . . ?
C32 N6 C26 N5 0.0(4) . . . . ?
C34 N6 C26 N5 -175.5(3) . . . . ?
C32 N6 C26 Ni2' -165.1(4) . . . . ?
C34 N6 C26 Ni2' 19.5(5) . . . . ?
C32 N6 C26 Ni2 -179.7(3) . . . . ?
C34 N6 C26 Ni2 4.9(5) . . . . ?
N4' Ni2' C26 N5 70(4) . . . . ?
S4' Ni2' C26 N5 88.3(6) . . . . ?
S3' Ni2' C26 N5 -90.1(5) . . . . ?
N4' Ni2' C26 N6 -129(4) . . . . ?
S4' Ni2' C26 N6 -111.2(5) . . . . ?
S3' Ni2' C26 N6 70.4(6) . . . . ?
N4' Ni2' C26 Ni2 0(3) . . . . ?
S4' Ni2' C26 Ni2 17.6(11) . . . . ?
S3' Ni2' C26 Ni2 -160.8(14) . . . . ?
N4 Ni2 C26 N5 -18(4) . . . . ?
S4 Ni2 C26 N5 84.6(3) . . . . ?
S3 Ni2 C26 N5 -97.7(3) . . . . ?
N4 Ni2 C26 N6 162(4) . . . . ?
S4 Ni2 C26 N6 -95.8(3) . . . . ?
S3 Ni2 C26 N6 81.9(3) . . . . ?
N4 Ni2 C26 Ni2' 102(4) . . . . ?
S4 Ni2 C26 Ni2' -155.1(12) . . . . ?
S3 Ni2 C26 Ni2' 22.6(11) . . . . ?
C26 N5 C27 C29 112.4(5) . . . . ?
C30 N5 C27 C29 -68.6(5) . . . . ?
C26 N5 C27 C28 -115.6(4) . . . . ?
C30 N5 C27 C28 63.4(5) . . . . ?
C26 N5 C30 C32 -0.1(4) . . . . ?
C27 N5 C30 C32 -179.2(4) . . . . ?
C26 N5 C30 C31 -177.0(4) . . . . ?
C27 N5 C30 C31 3.9(6) . . . . ?
N5 C30 C32 N6 0.1(4) . . . . ?
C31 C30 C32 N6 176.8(4) . . . . ?
N5 C30 C32 C33 -178.4(4) . . . . ?
C31 C30 C32 C33 -1.7(8) . . . . ?
C26 N6 C32 C30 0.0(4) . . . . ?
C34 N6 C32 C30 174.9(3) . . . . ?
C26 N6 C32 C33 178.6(4) . . . . ?
C34 N6 C32 C33 -6.5(6) . . . . ?
C26 N6 C34 C35 -124.1(4) . . . . ?
C32 N6 C34 C35 61.4(5) . . . . ?
C26 N6 C34 C36 106.6(4) . . . . ?
C32 N6 C34 C36 -67.9(5) . . . . ?
C44 Ni3 S5 C37 173.3(5) . . . . ?
N7 Ni3 S5 C37 -3.9(5) . . . . ?
S6 Ni3 S5 C37 -57(3) . . . . ?
C44 Ni3 S6 C43 -177.7(5) . . . . ?
N7 Ni3 S6 C43 -0.4(5) . . . . ?
S5 Ni3 S6 C43 53(2) . . . . ?
C44 Ni3 N7 C38 -79(7) . . . . ?
S6 Ni3 N7 C38 -177.9(5) . . . . ?
S5 Ni3 N7 C38 6.1(5) . . . . ?
C44 Ni3 N7 C42 97(7) . . . . ?
S6 Ni3 N7 C42 -1.5(5) . . . . ?
S5 Ni3 N7 C42 -177.5(5) . . . . ?
C42 N7 C38 C39 -3.0(8) . . . . ?
Ni3 N7 C38 C39 173.5(6) . . . . ?
C42 N7 C38 C37 177.5(8) . . . . ?
Ni3 N7 C38 C37 -6.1(8) . . . . ?
N7 C38 C37 O5 178.2(8) . . . . ?
C39 C38 C37 O5 -1.3(12) . . . . ?
N7 C38 C37 S5 1.9(10) . . . . ?
C39 C38 C37 S5 -177.6(6) . . . . ?
Ni3 S5 C37 O5 -173.8(9) . . . . ?
Ni3 S5 C37 C38 2.2(8) . . . . ?
C41 C40 C39 C38 2.2(11) . . . . ?
N7 C38 C39 C40 0.3(9) . . . . ?
C37 C38 C39 C40 179.8(8) . . . . ?
C39 C40 C41 C42 -2.1(12) . . . . ?
C38 N7 C42 C41 3.1(8) . . . . ?
Ni3 N7 C42 C41 -173.3(7) . . . . ?
C38 N7 C42 C43 179.6(9) . . . . ?
Ni3 N7 C42 C43 3.2(10) . . . . ?
C40 C41 C42 N7 -0.6(11) . . . . ?
C40 C41 C42 C43 -176.8(11) . . . . ?
N7 C42 C43 O6 174.2(9) . . . . ?
C41 C42 C43 O6 -9.4(16) . . . . ?
N7 C42 C43 S6 -3.5(12) . . . . ?
C41 C42 C43 S6 172.9(8) . . . . ?
Ni3 S6 C43 O6 -175.6(9) . . . . ?
Ni3 S6 C43 C42 2.1(9) . . . . ?
N7' Ni3' S5' C37' -2.9(11) . . . . ?
C44 Ni3' S5' C37' 178.5(10) . . . . ?
S6' Ni3' S5' C37' -89(3) . . . . ?
N7' Ni3' S6' C43' 1.6(11) . . . . ?
C44 Ni3' S6' C43' 179.9(10) . . . . ?
S5' Ni3' S6' C43' 88(3) . . . . ?
Ni3' S5' C37' O5' 175.5(19) . . . . ?
Ni3' S5' C37' C38' 2.3(18) . . . . ?
C44 Ni3' N7' C38' 27(10) . . . . ?
S5' Ni3' N7' C38' 3.7(9) . . . . ?
S6' Ni3' N7' C38' 177.0(8) . . . . ?
C44 Ni3' N7' C42' -149(9) . . . . ?
S5' Ni3' N7' C42' -172.2(8) . . . . ?
S6' Ni3' N7' C42' 1.1(8) . . . . ?
C42' N7' C38' C39' 0.0 . . . . ?
Ni3' N7' C38' C39' -175.8(11) . . . . ?
C42' N7' C38' C37' 173.0(16) . . . . ?
Ni3' N7' C38' C37' -2.9(15) . . . . ?
O5' C37' C38' C39' -1(3) . . . . ?
S5' C37' C38' C39' 172.4(11) . . . . ?
O5' C37' C38' N7' -173.3(18) . . . . ?
S5' C37' C38' N7' 0(2) . . . . ?
N7' C38' C39' C40' 0.0 . . . . ?
C37' C38' C39' C40' -172.1(18) . . . . ?
C38' C39' C40' C41' 0.0 . . . . ?
C39' C40' C41' C42' 0.0 . . . . ?
C40' C41' C42' N7' 0.0 . . . . ?
C40' C41' C42' C43' -180.0(18) . . . . ?
C38' N7' C42' C41' 0.0 . . . . ?
Ni3' N7' C42' C41' 176.0(11) . . . . ?
C38' N7' C42' C43' 180.0(17) . . . . ?
Ni3' N7' C42' C43' -4.0(16) . . . . ?
C41' C42' C43' O6' 11(3) . . . . ?
N7' C42' C43' O6' -168.6(17) . . . . ?
C41' C42' C43' S6' -174.6(11) . . . . ?
N7' C42' C43' S6' 5(2) . . . . ?
Ni3' S6' C43' O6' 170(2) . . . . ?
Ni3' S6' C43' C42' -4.0(19) . . . . ?
C50 N9 C44 N8 -0.4(4) . . . . ?
C52 N9 C44 N8 -171.4(3) . . . . ?
C50 N9 C44 Ni3 176.0(3) . . . . ?
C52 N9 C44 Ni3 5.0(5) . . . . ?
C50 N9 C44 Ni3' 179.0(3) . . . . ?
C52 N9 C44 Ni3' 7.9(5) . . . . ?
C48 N8 C44 N9 0.7(4) . . . . ?
C45 N8 C44 N9 -179.4(3) . . . . ?
C48 N8 C44 Ni3 -175.9(3) . . . . ?
C45 N8 C44 Ni3 4.0(5) . . . . ?
C48 N8 C44 Ni3' -178.6(3) . . . . ?
C45 N8 C44 Ni3' 1.3(5) . . . . ?
N7 Ni3 C44 N9 -3(7) . . . . ?
S6 Ni3 C44 N9 95.7(3) . . . . ?
S5 Ni3 C44 N9 -88.2(4) . . . . ?
N7 Ni3 C44 N8 173(7) . . . . ?
S6 Ni3 C44 N8 -88.5(3) . . . . ?
S5 Ni3 C44 N8 87.6(4) . . . . ?
N7 Ni3 C44 Ni3' -41(6) . . . . ?
S6 Ni3 C44 Ni3' 58(3) . . . . ?
S5 Ni3 C44 Ni3' -126(3) . . . . ?
N7' Ni3' C44 N9 -115(10) . . . . ?
S5' Ni3' C44 N9 -92.6(5) . . . . ?
S6' Ni3' C44 N9 94.2(4) . . . . ?
N7' Ni3' C44 N8 64(10) . . . . ?
S5' Ni3' C44 N8 86.6(5) . . . . ?
S6' Ni3' C44 N8 -86.6(4) . . . . ?
N7' Ni3' C44 Ni3 28(9) . . . . ?
S5' Ni3' C44 Ni3 51(3) . . . . ?
S6' Ni3' C44 Ni3 -122(3) . . . . ?
C44 N8 C45 C46 111.6(4) . . . . ?
C48 N8 C45 C46 -68.5(5) . . . . ?
C44 N8 C45 C47 -118.5(4) . . . . ?
C48 N8 C45 C47 61.4(6) . . . . ?
C44 N8 C48 C50 -0.8(4) . . . . ?
C45 N8 C48 C50 179.3(4) . . . . ?
C44 N8 C48 C49 178.6(4) . . . . ?
C45 N8 C48 C49 -1.3(7) . . . . ?
N8 C48 C50 N9 0.5(4) . . . . ?
C49 C48 C50 N9 -178.8(4) . . . . ?
N8 C48 C50 C51 179.7(4) . . . . ?
C49 C48 C50 C51 0.4(7) . . . . ?
C44 N9 C50 C48 -0.1(4) . . . . ?
C52 N9 C50 C48 171.6(3) . . . . ?
C44 N9 C50 C51 -179.3(3) . . . . ?
C52 N9 C50 C51 -7.7(5) . . . . ?
C44 N9 C52 C54 -40.6(5) . . . . ?
C50 N9 C52 C54 149.2(3) . . . . ?
C44 N9 C52 C53 88.4(4) . . . . ?
C50 N9 C52 C53 -81.7(4) . . . . ?
C62 Ni4 S7 C55 -174.3(5) . . . . ?
N10 Ni4 S7 C55 -0.6(5) . . . . ?
S8 Ni4 S7 C55 42(3) . . . . ?
C62 Ni4 S8 C61 171.9(3) . . . . ?
N10 Ni4 S8 C61 -1.8(3) . . . . ?
S7 Ni4 S8 C61 -45(3) . . . . ?
Ni4 S7 C55 O7 -176.4(13) . . . . ?
Ni4 S7 C55 C56 4.6(9) . . . . ?
C62 Ni4 N10 C56 81.0(17) . . . . ?
S8 Ni4 N10 C56 178.3(3) . . . . ?
S7 Ni4 N10 C56 -3.8(3) . . . . ?
C62 Ni4 N10 C60 -92.0(17) . . . . ?
S8 Ni4 N10 C60 5.3(3) . . . . ?
S7 Ni4 N10 C60 -176.8(3) . . . . ?
C60 N10 C56 C57 0.0 . . . . ?
Ni4 N10 C56 C57 -173.0(3) . . . . ?
C60 N10 C56 C55 -179.3(8) . . . . ?
Ni4 N10 C56 C55 7.7(8) . . . . ?
O7 C55 C56 C57 -6.3(16) . . . . ?
S7 C55 C56 C57 172.8(5) . . . . ?
O7 C55 C56 N10 173.0(11) . . . . ?
S7 C55 C56 N10 -7.9(11) . . . . ?
N10 C56 C57 C58 0.0 . . . . ?
C55 C56 C57 C58 179.2(8) . . . . ?
C56 C57 C58 C59 0.0 . . . . ?
C57 C58 C59 C60 0.0 . . . . ?
C58 C59 C60 N10 0.0 . . . . ?
C58 C59 C60 C61 -179.7(6) . . . . ?
C56 N10 C60 C59 0.0 . . . . ?
Ni4 N10 C60 C59 173.0(3) . . . . ?
C56 N10 C60 C61 179.7(5) . . . . ?
Ni4 N10 C60 C61 -7.2(5) . . . . ?
C59 C60 C61 O8 3.6(9) . . . . ?
N10 C60 C61 O8 -176.1(6) . . . . ?
C59 C60 C61 S8 -175.1(3) . . . . ?
N10 C60 C61 S8 5.2(6) . . . . ?
Ni4 S8 C61 O8 -179.9(6) . . . . ?
Ni4 S8 C61 C60 -1.3(5) . . . . ?
C62 Ni4' S7' C55' -179(3) . . . . ?
N10' Ni4' S7' C55' 4(3) . . . . ?
S8' Ni4' S7' C55' 45(21) . . . . ?
C62 Ni4' S8' C61' 179.5(12) . . . . ?
N10' Ni4' S8' C61' -3.3(14) . . . . ?
S7' Ni4' S8' C61' -45(20) . . . . ?
Ni4' S7' C55' O7' 169(6) . . . . ?
Ni4' S7' C55' C56' -7(5) . . . . ?
C62 Ni4' N10' C56' -166(4) . . . . ?
S8' Ni4' N10' C56' -178.3(12) . . . . ?
S7' Ni4' N10' C56' 0.2(14) . . . . ?
C62 Ni4' N10' C60' 20(5) . . . . ?
S8' Ni4' N10' C60' 7.3(16) . . . . ?
S7' Ni4' N10' C60' -174.3(17) . . . . ?
C60' N10' C56' C57' 0.0 . . . . ?
Ni4' N10' C56' C57' -174.6(17) . . . . ?
C60' N10' C56' C55' 170(4) . . . . ?
Ni4' N10' C56' C55' -5(4) . . . . ?
O7' C55' C56' N10' -167(7) . . . . ?
S7' C55' C56' N10' 9(7) . . . . ?
O7' C55' C56' C57' 2(10) . . . . ?
S7' C55' C56' C57' 178(3) . . . . ?
N10' C56' C57' C58' 0.0 . . . . ?
C55' C56' C57' C58' -169(5) . . . . ?
C56' C57' C58' C59' 0.0 . . . . ?
C57' C58' C59' C60' 0.0 . . . . ?
C58' C59' C60' N10' 0.0 . . . . ?
C58' C59' C60' C61' -176(2) . . . . ?
C56' N10' C60' C59' 0.0 . . . . ?
Ni4' N10' C60' C59' 174.2(19) . . . . ?
C56' N10' C60' C61' 177(2) . . . . ?
Ni4' N10' C60' C61' -9(2) . . . . ?
C59' C60' C61' O8' -2(4) . . . . ?
N10' C60' C61' O8' -179(2) . . . . ?
C59' C60' C61' S8' -178.4(15) . . . . ?
N10' C60' C61' S8' 5(3) . . . . ?
Ni4' S8' C61' O8' -176(3) . . . . ?
Ni4' S8' C61' C60' 0(2) . . . . ?
C68 N12 C62 N11 -0.3(4) . . . . ?
C70 N12 C62 N11 177.2(3) . . . . ?
C68 N12 C62 Ni4' 169.3(4) . . . . ?
C70 N12 C62 Ni4' -13.2(6) . . . . ?
C68 N12 C62 Ni4 -179.4(2) . . . . ?
C70 N12 C62 Ni4 -1.9(5) . . . . ?
C66 N11 C62 N12 0.2(4) . . . . ?
C63 N11 C62 N12 178.9(3) . . . . ?
C66 N11 C62 Ni4' -171.6(4) . . . . ?
C63 N11 C62 Ni4' 7.2(5) . . . . ?
C66 N11 C62 Ni4 179.2(3) . . . . ?
C63 N11 C62 Ni4 -2.0(5) . . . . ?
N10' Ni4' C62 N12 108(4) . . . . ?
S8' Ni4' C62 N12 120.2(6) . . . . ?
S7' Ni4' C62 N12 -58.2(9) . . . . ?
N10' Ni4' C62 N11 -84(4) . . . . ?
S8' Ni4' C62 N11 -71.1(5) . . . . ?
S7' Ni4' C62 N11 110.5(8) . . . . ?
N10' Ni4' C62 Ni4 53(4) . . . . ?
S8' Ni4' C62 Ni4 65.6(16) . . . . ?
S7' Ni4' C62 Ni4 -112.8(19) . . . . ?
N10 Ni4 C62 N12 -161.4(15) . . . . ?
S8 Ni4 C62 N12 101.4(3) . . . . ?
S7 Ni4 C62 N12 -76.7(3) . . . . ?
N10 Ni4 C62 N11 19.7(18) . . . . ?
S8 Ni4 C62 N11 -77.5(3) . . . . ?
S7 Ni4 C62 N11 104.4(3) . . . . ?
N10 Ni4 C62 Ni4' -28.5(19) . . . . ?
S8 Ni4 C62 Ni4' -125.7(17) . . . . ?
S7 Ni4 C62 Ni4' 56.2(16) . . . . ?
C62 N11 C63 C65 -114.9(5) . . . . ?
C66 N11 C63 C65 63.6(6) . . . . ?
C62 N11 C63 C64 118.3(5) . . . . ?
C66 N11 C63 C64 -63.2(6) . . . . ?
C62 N11 C66 C68 0.1(4) . . . . ?
C63 N11 C66 C68 -178.5(4) . . . . ?
C62 N11 C66 C67 177.2(4) . . . . ?
C63 N11 C66 C67 -1.4(6) . . . . ?
N11 C66 C68 N12 -0.3(4) . . . . ?
C67 C66 C68 N12 -177.2(4) . . . . ?
N11 C66 C68 C69 179.4(3) . . . . ?
C67 C66 C68 C69 2.4(6) . . . . ?
C62 N12 C68 C66 0.4(4) . . . . ?
C70 N12 C68 C66 -176.9(3) . . . . ?
C62 N12 C68 C69 -179.3(3) . . . . ?
C70 N12 C68 C69 3.4(5) . . . . ?
C62 N12 C70 C72 -108.9(4) . . . . ?
C68 N12 C70 C72 68.2(5) . . . . ?
C62 N12 C70 C71 122.0(4) . . . . ?
C68 N12 C70 C71 -60.9(4) . . . . ?
C76 O9 C73 C74 2.7(18) . . . . ?
O9 C73 C74 C75 20.0(16) . . . . ?
C73 C74 C75 C76 -33.6(15) . . . . ?
C73 O9 C76 C75 -25.7(19) . . . . ?
C74 C75 C76 O9 38.3(18) . . . . ?
C76' O9' C73' C74' -25(3) . . . . ?
O9' C73' C74' C75' 20(2) . . . . ?
C73' C74' C75' C76' -8(2) . . . . ?
C73' O9' C76' C75' 20(3) . . . . ?
C74' C75' C76' O9' -6(2) . . . . ?
